data_4117862
loop_
_publ_author_name
'Jes\'us Campos'
'Joaqu\'in L\'opez-Serrano'
'Eleuterio \'Alvarez'
'Ernesto Carmona'

_publ_section_title
;
 Cationic Ir(III) Alkylidenes Are Key Intermediates in C-H Bond Activation
 and C-C Bond-Forming Reactions
;
_journal_name_full 'Journal of the American Chemical Society'
_journal_page_first 7165
_journal_page_last 7175
_journal_paper_doi 10.1021/ja301759m
_journal_volume 134
_journal_year 2012
_chemical_formula_moiety 'C32 H12 B F24, C27 H33 Ir P'
_chemical_formula_sum 'C59 H45 B F24 Ir P'
_chemical_formula_weight 1443.93
_chemical_name_systematic
; 
 ? 
;
_space_group_IT_number 2
_symmetry_cell_setting triclinic
_symmetry_space_group_name_Hall '-P 1'
_symmetry_space_group_name_H-M 'P -1'
_atom_sites_solution_hydrogens geom
_atom_sites_solution_primary direct
_atom_sites_solution_secondary difmap
_audit_creation_method SHELXL-97
_cell_angle_alpha 87.003(4)
_cell_angle_beta 74.514(3)
_cell_angle_gamma 88.167(3)
_cell_formula_units_Z 4
_cell_length_a 17.2137(15)
_cell_length_b 17.9944(16)
_cell_length_c 19.2836(18)
_cell_measurement_reflns_used 7698
_cell_measurement_temperature 173(2)
_cell_measurement_theta_max 23.76
_cell_measurement_theta_min 2.43
_cell_volume 5747.4(9)
_computing_cell_refinement 'APEX2 Software Suite (Bruker, 2007)'
_computing_data_collection 'APEX2 Software Suite (Bruker, 2007)'
_computing_data_reduction 'APEX2 Software Suite (Bruker, 2007)'
_computing_molecular_graphics 'SHELXTL (Sheldrick, 2008)'
_computing_publication_material 'SHELXTL and publCIF (Westrip, 2010)'
_computing_structure_refinement 'SHELXL97 (Sheldrick, 2008)'
_computing_structure_solution 'SIR2002 (Burla et al., 2003)'
_diffrn_ambient_temperature 173(2)
_diffrn_detector_area_resol_mean 8.26
_diffrn_measured_fraction_theta_full 0.988
_diffrn_measured_fraction_theta_max 0.988
_diffrn_measurement_device_type
; 
 Bruker-Nonius X8kappa APEX II CCD area detector 
;
_diffrn_measurement_method 'phi and omega scans with narrow frames'
_diffrn_radiation_monochromator graphite
_diffrn_radiation_source 'fine-focus sealed tube'
_diffrn_radiation_type MoK\a
_diffrn_radiation_wavelength 0.71073
_diffrn_reflns_av_R_equivalents 0.0710
_diffrn_reflns_av_sigmaI/netI 0.0441
_diffrn_reflns_limit_h_max 20
_diffrn_reflns_limit_h_min -20
_diffrn_reflns_limit_k_max 20
_diffrn_reflns_limit_k_min -21
_diffrn_reflns_limit_l_max 21
_diffrn_reflns_limit_l_min -23
_diffrn_reflns_number 168196
_diffrn_reflns_theta_full 25.27
_diffrn_reflns_theta_max 25.27
_diffrn_reflns_theta_min 1.23
_diffrn_standards_decay_% 0
_exptl_absorpt_coefficient_mu 2.468
_exptl_absorpt_correction_T_max 0.7461
_exptl_absorpt_correction_T_min 0.7084
_exptl_absorpt_correction_type multi-scan
_exptl_absorpt_process_details
; 
program SADABS, Bruker (2001). 
;
_exptl_crystal_colour colourless
_exptl_crystal_density_diffrn 1.669
_exptl_crystal_description needle
_exptl_crystal_F_000 2848
_exptl_crystal_size_max 0.19
_exptl_crystal_size_mid 0.12
_exptl_crystal_size_min 0.12
_refine_diff_density_max 0.817
_refine_diff_density_min -0.954
_refine_diff_density_rms 0.285
_refine_ls_extinction_method none
_refine_ls_goodness_of_fit_ref 1.063
_refine_ls_hydrogen_treatment constr
_refine_ls_matrix_type fullcycle
_refine_ls_number_parameters 1553
_refine_ls_number_reflns 20614
_refine_ls_number_restraints 432
_refine_ls_restrained_S_all 1.092
_refine_ls_R_factor_all 0.0829
_refine_ls_R_factor_gt 0.0696
_refine_ls_shift/su_max 0.004
_refine_ls_shift/su_mean 0.001
_refine_ls_structure_factor_coef Fsqd
_refine_ls_weighting_details 'calc w=1/[\s^2^(Fo^2^)+(0.0228P)^2^+1.5287P] where P=(Fo^2^+2Fc^2^)/3'
_refine_ls_weighting_scheme calc
_refine_ls_wR_factor_gt 0.1440
_refine_ls_wR_factor_ref 0.1659
_reflns_number_gt 16148
_reflns_number_total 20614
_reflns_threshold_expression >2sigma(I)
_cod_data_source_file ja301759m_si_005.cif
_cod_data_source_block 4+
_cod_database_code 4117862

loop_
_symmetry_equiv_pos_as_xyz
'x, y, z'
'-x, -y, -z'

loop_
_atom_site_label
_atom_site_type_symbol
_atom_site_fract_x
_atom_site_fract_y
_atom_site_fract_z
_atom_site_U_iso_or_equiv
_atom_site_adp_type
_atom_site_occupancy
_atom_site_symmetry_multiplicity
_atom_site_calc_flag
_atom_site_refinement_flags
Ir1 Ir 0.59597(3) 0.29568(3) 0.31473(3) 0.02405(13) Uani 1 1 d U
H1IR H 0.5643 0.3701 0.2809 0.036 Uiso 1 1 d R
P1 P 0.5885(2) 0.2628(2) 0.20477(19) 0.0257(7) Uani 1 1 d U
C1 C 0.7122(8) 0.3428(9) 0.3175(8) 0.0319(16) Uani 1 1 d U
C2 C 0.7236(8) 0.2631(9) 0.3198(8) 0.0325(15) Uani 1 1 d U
C3 C 0.6682(8) 0.2320(9) 0.3837(8) 0.0326(15) Uani 1 1 d U
C4 C 0.6236(8) 0.2952(9) 0.4219(8) 0.0318(15) Uani 1 1 d U
C5 C 0.6520(8) 0.3607(8) 0.3830(8) 0.0319(16) Uani 1 1 d U
C6 C 0.7614(9) 0.3959(10) 0.2634(9) 0.044(3) Uani 1 1 d U
H6A H 0.8107 0.4066 0.2772 0.067 Uiso 1 1 calc R
H6B H 0.7304 0.4422 0.2613 0.067 Uiso 1 1 calc R
H6C H 0.7758 0.3741 0.2161 0.067 Uiso 1 1 calc R
C7 C 0.7834(9) 0.2188(10) 0.2685(9) 0.042(3) Uani 1 1 d U
H7A H 0.8283 0.2045 0.2891 0.064 Uiso 1 1 calc R
H7B H 0.8037 0.2484 0.2235 0.064 Uiso 1 1 calc R
H7C H 0.7581 0.1739 0.2587 0.064 Uiso 1 1 calc R
C8 C 0.6622(10) 0.1509(9) 0.4094(9) 0.041(3) Uani 1 1 d U
H8A H 0.6721 0.1195 0.3678 0.062 Uiso 1 1 calc R
H8B H 0.6082 0.1416 0.4410 0.062 Uiso 1 1 calc R
H8C H 0.7025 0.1391 0.4360 0.062 Uiso 1 1 calc R
C9 C 0.5634(9) 0.2897(10) 0.4954(8) 0.039(3) Uani 1 1 d U
H9A H 0.5919 0.2919 0.5329 0.059 Uiso 1 1 calc R
H9B H 0.5351 0.2424 0.5011 0.059 Uiso 1 1 calc R
H9C H 0.5243 0.3311 0.4997 0.059 Uiso 1 1 calc R
C10 C 0.6274(10) 0.4383(9) 0.4067(9) 0.042(3) Uani 1 1 d U
H10A H 0.5709 0.4388 0.4350 0.062 Uiso 1 1 calc R
H10B H 0.6338 0.4723 0.3643 0.062 Uiso 1 1 calc R
H10C H 0.6615 0.4542 0.4364 0.062 Uiso 1 1 calc R
C11 C 0.4907(8) 0.2965(8) 0.1982(8) 0.0299(16) Uani 1 1 d U
C12 C 0.4380(8) 0.3011(8) 0.2688(8) 0.0296(15) Uani 1 1 d U
C13 C 0.3599(8) 0.3252(8) 0.2782(8) 0.0325(18) Uani 1 1 d U
H13 H 0.3247 0.3278 0.3253 0.039 Uiso 1 1 calc R
C14 C 0.3320(9) 0.3461(8) 0.2174(8) 0.0349(19) Uani 1 1 d U
H14 H 0.2787 0.3654 0.2237 0.042 Uiso 1 1 calc R
C15 C 0.3816(9) 0.3387(8) 0.1490(9) 0.0347(19) Uani 1 1 d U
H15 H 0.3612 0.3509 0.1086 0.042 Uiso 1 1 calc R
C16 C 0.4618(9) 0.3134(8) 0.1381(8) 0.0333(18) Uani 1 1 d U
C17 C 0.4666(8) 0.2792(8) 0.3334(8) 0.0287(15) Uani 1 1 d U
H17 H 0.4577 0.3131 0.3710 0.034 Uiso 1 1 calc R
C18 C 0.5126(10) 0.3056(9) 0.0619(8) 0.040(3) Uani 1 1 d U
H18A H 0.4783 0.3119 0.0287 0.060 Uiso 1 1 calc R
H18B H 0.5384 0.2561 0.0572 0.060 Uiso 1 1 calc R
H18C H 0.5541 0.3437 0.0502 0.060 Uiso 1 1 calc R
C19 C 0.5712(8) 0.1638(8) 0.2169(8) 0.0326(17) Uani 1 1 d U
C20 C 0.5272(8) 0.1491(8) 0.2885(8) 0.0322(16) Uani 1 1 d U
C21 C 0.5029(9) 0.0758(8) 0.3131(9) 0.037(2) Uani 1 1 d U
H21 H 0.4748 0.0644 0.3618 0.044 Uiso 1 1 calc R
C22 C 0.5222(9) 0.0210(9) 0.2621(9) 0.041(2) Uani 1 1 d U
H22 H 0.5067 -0.0288 0.2770 0.049 Uiso 1 1 calc R
C23 C 0.5620(10) 0.0360(9) 0.1926(9) 0.041(2) Uani 1 1 d U
H23 H 0.5722 -0.0031 0.1599 0.049 Uiso 1 1 calc R
C24 C 0.5881(9) 0.1058(8) 0.1682(9) 0.0369(19) Uani 1 1 d U
C25 C 0.5073(8) 0.2091(8) 0.3418(8) 0.0305(15) Uani 1 1 d U
H25 H 0.5229 0.2003 0.3852 0.037 Uiso 1 1 calc R
C26 C 0.6343(11) 0.1211(10) 0.0883(9) 0.050(3) Uani 1 1 d U
H26A H 0.6867 0.1424 0.0857 0.076 Uiso 1 1 calc R
H26B H 0.6029 0.1562 0.0655 0.076 Uiso 1 1 calc R
H26C H 0.6425 0.0743 0.0632 0.076 Uiso 1 1 calc R
C27 C 0.6704(9) 0.2900(10) 0.1283(8) 0.038(3) Uani 1 1 d U
H27A H 0.7214 0.2702 0.1357 0.057 Uiso 1 1 calc R
H27B H 0.6724 0.3444 0.1231 0.057 Uiso 1 1 calc R
H27C H 0.6619 0.2701 0.0846 0.057 Uiso 1 1 calc R
Ir2 Ir 0.01330(3) 0.72710(3) 0.31892(3) 0.02408(13) Uani 1 1 d U
H2IR H 0.0482 0.6443 0.3017 0.036 Uiso 1 1 d R
P2 P 0.0882(2) 0.7761(2) 0.21200(19) 0.0269(7) Uani 1 1 d U
C28 C -0.1022(8) 0.6802(9) 0.3174(8) 0.0341(15) Uani 1 1 d U
C29 C -0.1175(8) 0.7604(9) 0.3238(8) 0.0340(15) Uani 1 1 d U
C30 C -0.1025(8) 0.7801(9) 0.3899(8) 0.0342(15) Uani 1 1 d U
C31 C -0.0800(8) 0.7118(9) 0.4260(8) 0.0335(15) Uani 1 1 d U
C32 C -0.0829(8) 0.6512(8) 0.3824(8) 0.0334(16) Uani 1 1 d U
C33 C -0.1190(9) 0.6373(10) 0.2598(9) 0.044(3) Uani 1 1 d U
H33A H -0.0856 0.5918 0.2536 0.065 Uiso 1 1 calc R
H33B H -0.1065 0.6676 0.2146 0.065 Uiso 1 1 calc R
H33C H -0.1761 0.6242 0.2731 0.065 Uiso 1 1 calc R
C34 C -0.1465(9) 0.8104(10) 0.2721(9) 0.044(3) Uani 1 1 d U
H34A H -0.2055 0.8108 0.2850 0.066 Uiso 1 1 calc R
H34B H -0.1254 0.7925 0.2234 0.066 Uiso 1 1 calc R
H34C H -0.1276 0.8609 0.2737 0.066 Uiso 1 1 calc R
C35 C -0.1135(10) 0.8561(9) 0.4193(10) 0.046(3) Uani 1 1 d U
H35A H -0.1007 0.8936 0.3794 0.069 Uiso 1 1 calc R
H35B H -0.0774 0.8614 0.4503 0.069 Uiso 1 1 calc R
H35C H -0.1695 0.8631 0.4474 0.069 Uiso 1 1 calc R
C36 C -0.0645(9) 0.7080(10) 0.4986(8) 0.040(3) Uani 1 1 d U
H36A H -0.1142 0.7205 0.5350 0.060 Uiso 1 1 calc R
H36B H -0.0227 0.7434 0.4993 0.060 Uiso 1 1 calc R
H36C H -0.0463 0.6575 0.5092 0.060 Uiso 1 1 calc R
C37 C -0.0703(9) 0.5706(9) 0.4015(10) 0.043(3) Uani 1 1 d U
H37A H -0.0343 0.5663 0.4333 0.065 Uiso 1 1 calc R
H37B H -0.0461 0.5443 0.3575 0.065 Uiso 1 1 calc R
H37C H -0.1223 0.5486 0.4262 0.065 Uiso 1 1 calc R
C38 C 0.1895(8) 0.7420(8) 0.2082(8) 0.0307(17) Uani 1 1 d U
C39 C 0.1975(8) 0.7290(8) 0.2770(8) 0.0297(16) Uani 1 1 d U
C40 C 0.2725(8) 0.7030(8) 0.2872(8) 0.0320(19) Uani 1 1 d U
H40 H 0.2789 0.6946 0.3345 0.038 Uiso 1 1 calc R
C41 C 0.3356(8) 0.6902(8) 0.2283(8) 0.035(2) Uani 1 1 d U
H41 H 0.3852 0.6705 0.2347 0.042 Uiso 1 1 calc R
C42 C 0.3279(9) 0.7053(8) 0.1606(9) 0.037(2) Uani 1 1 d U
H42 H 0.3730 0.6967 0.1209 0.044 Uiso 1 1 calc R
C43 C 0.2559(9) 0.7332(8) 0.1470(8) 0.0353(18) Uani 1 1 d U
C44 C 0.1297(8) 0.7412(8) 0.3413(8) 0.0288(15) Uani 1 1 d U
H44 H 0.1162 0.7020 0.3772 0.035 Uiso 1 1 calc R
C45 C 0.2534(10) 0.7490(10) 0.0708(9) 0.046(3) Uani 1 1 d U
H45A H 0.3082 0.7468 0.0391 0.070 Uiso 1 1 calc R
H45B H 0.2298 0.7987 0.0662 0.070 Uiso 1 1 calc R
H45C H 0.2204 0.7118 0.0573 0.070 Uiso 1 1 calc R
C46 C 0.0987(9) 0.8735(8) 0.2288(9) 0.0371(17) Uani 1 1 d U
C47 C 0.0964(9) 0.8772(8) 0.3013(9) 0.0360(16) Uani 1 1 d U
C48 C 0.1026(9) 0.9459(9) 0.3314(10) 0.043(2) Uani 1 1 d U
H48 H 0.0971 0.9499 0.3814 0.052 Uiso 1 1 calc R
C49 C 0.1173(10) 1.0071(9) 0.2833(11) 0.048(2) Uani 1 1 d U
H49 H 0.1255 1.0537 0.3009 0.058 Uiso 1 1 calc R
C50 C 0.1204(10) 1.0042(9) 0.2129(11) 0.049(2) Uani 1 1 d U
H50 H 0.1288 1.0486 0.1832 0.058 Uiso 1 1 calc R
C51 C 0.1115(10) 0.9368(9) 0.1826(10) 0.044(2) Uani 1 1 d U
C52 C 0.0829(8) 0.8102(8) 0.3522(8) 0.0307(15) Uani 1 1 d U
H52 H 0.0402 0.8131 0.3950 0.037 Uiso 1 1 calc R
C53 C 0.1159(12) 0.9361(10) 0.1038(10) 0.057(3) Uani 1 1 d U
H53A H 0.1622 0.9055 0.0795 0.086 Uiso 1 1 calc R
H53B H 0.1220 0.9871 0.0828 0.086 Uiso 1 1 calc R
H53C H 0.0663 0.9154 0.0978 0.086 Uiso 1 1 calc R
C54 C 0.0550(9) 0.7603(11) 0.1333(8) 0.043(3) Uani 1 1 d U
H54A H 0.0912 0.7852 0.0911 0.065 Uiso 1 1 calc R
H54B H 0.0001 0.7804 0.1397 0.065 Uiso 1 1 calc R
H54C H 0.0557 0.7067 0.1262 0.065 Uiso 1 1 calc R
F1 F -0.2347(6) 0.3359(6) 0.5042(5) 0.052(2) Uani 1 1 d U
F2 F -0.1244(6) 0.3934(5) 0.4955(5) 0.049(2) Uani 1 1 d U
F3 F -0.1885(5) 0.4149(5) 0.4164(5) 0.0423(18) Uani 1 1 d U
F4 F -0.1593(7) 0.0782(6) 0.4753(7) 0.071(2) Uani 1 1 d U
F5 F -0.0326(8) 0.0653(7) 0.4499(7) 0.079(3) Uani 1 1 d U
F6 F -0.0903(8) 0.0479(6) 0.3721(7) 0.075(2) Uani 1 1 d U
F7 F 0.3911(7) 0.1392(8) 0.0816(7) 0.078(3) Uani 1 1 d U
F8 F 0.3206(8) 0.2128(7) 0.0359(7) 0.075(3) Uani 1 1 d U
F9 F 0.2876(8) 0.1003(8) 0.0554(7) 0.083(3) Uani 1 1 d U
F10 F 0.3246(9) 0.0950(9) 0.3406(8) 0.095(3) Uani 1 1 d U
F11 F 0.2061(8) 0.1023(7) 0.3965(7) 0.074(3) Uani 1 1 d U
F12 F 0.2698(9) 0.1932(8) 0.3928(8) 0.089(3) Uani 1 1 d U
F13 F 0.1659(8) 0.5810(7) 0.0997(6) 0.070(2) Uani 1 1 d U
F14 F 0.2095(7) 0.4835(6) 0.0475(6) 0.065(2) Uani 1 1 d U
F15 F 0.2836(7) 0.5431(7) 0.0974(6) 0.068(2) Uani 1 1 d U
F16 F 0.1878(7) 0.5580(5) 0.3656(5) 0.054(2) Uani 1 1 d U
F17 F 0.2116(6) 0.4475(6) 0.3961(6) 0.054(2) Uani 1 1 d U
F18 F 0.0917(6) 0.4877(5) 0.4234(5) 0.0463(19) Uani 1 1 d U
F19 F -0.0553(7) 0.4300(7) 0.0072(7) 0.074(3) Uani 1 1 d U
F20 F -0.1029(8) 0.4659(7) 0.1134(7) 0.077(3) Uani 1 1 d U
F21 F -0.1729(7) 0.3977(7) 0.0680(7) 0.069(2) Uani 1 1 d U
F22 F -0.1312(8) 0.1277(8) 0.0677(8) 0.081(3) Uani 1 1 d U
F23 F -0.0588(9) 0.0793(8) 0.1306(8) 0.088(3) Uani 1 1 d U
F24 F -0.0106(9) 0.1157(8) 0.0201(8) 0.088(3) Uani 1 1 d U
C55 C -0.0050(4) 0.2670(4) 0.3132(4) 0.0215(14) Uani 1 1 d GU
C56 C -0.0566(5) 0.3198(3) 0.3528(4) 0.0248(17) Uani 1 1 d GU
H56 H -0.0506 0.3711 0.3384 0.030 Uiso 1 1 calc R
C57 C -0.1170(4) 0.2976(4) 0.4133(4) 0.0309(16) Uani 1 1 d GU
C58 C -0.1258(5) 0.2226(5) 0.4343(4) 0.0355(19) Uani 1 1 d GU
H58 H -0.1670 0.2073 0.4756 0.043 Uiso 1 1 calc R
C59 C -0.0742(5) 0.1698(3) 0.3947(4) 0.0368(17) Uani 1 1 d GU
C60 C -0.0138(4) 0.1920(3) 0.3342(4) 0.0309(13) Uani 1 1 d GU
H60 H 0.0215 0.1559 0.3072 0.037 Uiso 1 1 calc R
C61 C -0.1667(9) 0.3602(9) 0.4570(8) 0.0358(17) Uani 1 1 d U
C62 C -0.0922(11) 0.0920(10) 0.4254(11) 0.053(2) Uani 1 1 d U
C63 C 0.1437(8) 0.2300(8) 0.2307(8) 0.0329(16) Uani 1 1 d U
C64 C 0.1930(9) 0.2118(9) 0.1631(9) 0.0384(19) Uani 1 1 d U
H64 H 0.1765 0.2267 0.1211 0.046 Uiso 1 1 calc R
C65 C 0.2649(10) 0.1727(10) 0.1559(10) 0.0478(18) Uani 1 1 d U
C66 C 0.2895(10) 0.1467(10) 0.2168(10) 0.046(2) Uani 1 1 d U
H66 H 0.3378 0.1182 0.2122 0.055 Uiso 1 1 calc R
C67 C 0.2408(10) 0.1642(10) 0.2841(10) 0.0465(18) Uani 1 1 d U
C68 C 0.1697(9) 0.2056(8) 0.2899(9) 0.0360(18) Uani 1 1 d U
H68 H 0.1378 0.2175 0.3364 0.043 Uiso 1 1 calc R
C69 C 0.3159(12) 0.1550(12) 0.0816(12) 0.061(2) Uani 1 1 d U
C70 C 0.2625(12) 0.1383(12) 0.3511(12) 0.060(2) Uani 1 1 d U
C71 C 0.1017(8) 0.3693(8) 0.2391(8) 0.0293(15) Uani 1 1 d U
C72 C 0.1372(8) 0.4098(8) 0.1752(8) 0.0312(18) Uani 1 1 d U
H72 H 0.1347 0.3909 0.1307 0.037 Uiso 1 1 calc R
C73 C 0.1756(9) 0.4762(9) 0.1741(8) 0.0373(17) Uani 1 1 d U
C74 C 0.1829(9) 0.5044(8) 0.2384(8) 0.0333(18) Uani 1 1 d U
H74 H 0.2093 0.5500 0.2381 0.040 Uiso 1 1 calc R
C75 C 0.1508(8) 0.4644(8) 0.3018(8) 0.0319(16) Uani 1 1 d U
C76 C 0.1114(8) 0.3976(8) 0.3015(8) 0.0285(17) Uani 1 1 d U
H76 H 0.0905 0.3706 0.3460 0.034 Uiso 1 1 calc R
C77 C 0.2105(12) 0.5197(10) 0.1047(10) 0.0501(19) Uani 1 1 d U
C78 C 0.1608(9) 0.4908(8) 0.3706(8) 0.0359(17) Uani 1 1 d U
C79 C 0.0159(8) 0.2811(9) 0.1772(8) 0.0341(15) Uani 1 1 d U
C80 C -0.0192(8) 0.3431(9) 0.1505(8) 0.0370(18) Uani 1 1 d U
H80 H -0.0119 0.3907 0.1668 0.044 Uiso 1 1 calc R
C81 C -0.0645(9) 0.3385(11) 0.1010(9) 0.0453(17) Uani 1 1 d U
C82 C -0.0772(10) 0.2703(11) 0.0777(9) 0.0470(19) Uani 1 1 d U
H82 H -0.1076 0.2666 0.0435 0.056 Uiso 1 1 calc R
C83 C -0.0448(10) 0.2062(11) 0.1049(10) 0.0493(18) Uani 1 1 d U
C84 C 0.0020(9) 0.2126(10) 0.1530(8) 0.0393(18) Uani 1 1 d U
H84 H 0.0251 0.1689 0.1698 0.047 Uiso 1 1 calc R
C85 C -0.0976(11) 0.4074(12) 0.0720(11) 0.057(2) Uani 1 1 d U
C86 C -0.0603(13) 0.1327(13) 0.0811(12) 0.064(2) Uani 1 1 d U
B1 B 0.0632(9) 0.2856(9) 0.2406(9) 0.0305(13) Uani 1 1 d U
F25 F 0.3452(8) 0.9183(8) 0.1042(7) 0.080(3) Uani 1 1 d U
F26 F 0.4409(8) 0.8512(8) 0.0544(7) 0.078(3) Uani 1 1 d U
F27 F 0.4652(9) 0.9587(8) 0.0750(7) 0.082(3) Uani 1 1 d U
F28 F 0.2550(7) 0.9062(8) 0.3650(7) 0.077(3) Uani 1 1 d U
F29 F 0.3509(7) 0.9229(7) 0.4119(6) 0.069(2) Uani 1 1 d U
F30 F 0.3047(7) 0.8158(7) 0.4144(7) 0.071(2) Uani 1 1 d U
F31 F 0.6650(9) 0.9246(8) 0.4939(8) 0.088(3) Uani 1 1 d U
F32 F 0.5633(9) 0.9467(9) 0.4563(9) 0.096(3) Uani 1 1 d U
F33 F 0.6617(10) 0.9686(8) 0.3942(8) 0.098(3) Uani 1 1 d U
F34 F 0.7343(6) 0.6644(6) 0.5068(5) 0.053(2) Uani 1 1 d U
F35 F 0.7374(5) 0.5972(5) 0.4177(5) 0.0445(18) Uani 1 1 d U
F36 F 0.6276(6) 0.6092(6) 0.4996(5) 0.053(2) Uani 1 1 d U
F37 F 0.8727(8) 0.9489(8) 0.0777(8) 0.088(3) Uani 1 1 d U
F38 F 0.7685(9) 0.9841(7) 0.1590(8) 0.085(3) Uani 1 1 d U
F39 F 0.7607(10) 0.9791(8) 0.0601(9) 0.097(3) Uani 1 1 d U
F40 F 0.8584(8) 0.6777(7) -0.0089(6) 0.072(2) Uani 1 1 d U
F41 F 0.8308(7) 0.6068(7) 0.0837(7) 0.073(2) Uani 1 1 d U
F42 F 0.9280(7) 0.6791(7) 0.0650(7) 0.071(2) Uani 1 1 d U
F43 F 0.4005(7) 0.4590(6) 0.3601(6) 0.058(2) Uani 1 1 d U
F44 F 0.3543(6) 0.5660(6) 0.3931(6) 0.056(2) Uani 1 1 d U
F45 F 0.4580(6) 0.5245(6) 0.4210(5) 0.0493(19) Uani 1 1 d U
F46 F 0.5816(8) 0.4697(7) 0.0978(7) 0.075(3) Uani 1 1 d U
F47 F 0.5807(7) 0.5750(6) 0.0460(6) 0.064(2) Uani 1 1 d U
F48 F 0.4737(8) 0.5137(8) 0.0883(7) 0.080(3) Uani 1 1 d U
C87 C 0.5142(8) 0.8069(8) 0.2428(8) 0.0311(16) Uani 1 1 d U
C88 C 0.5014(9) 0.8354(8) 0.1781(9) 0.0350(18) Uani 1 1 d U
H88 H 0.5421 0.8277 0.1347 0.042 Uiso 1 1 calc R
C89 C 0.4314(10) 0.8746(10) 0.1745(10) 0.0450(18) Uani 1 1 d U
C90 C 0.3712(9) 0.8896(9) 0.2379(9) 0.0410(19) Uani 1 1 d U
H90 H 0.3241 0.9178 0.2363 0.049 Uiso 1 1 calc R
C91 C 0.3830(9) 0.8620(9) 0.3021(9) 0.0410(17) Uani 1 1 d U
C92 C 0.4519(8) 0.8218(8) 0.3046(8) 0.0333(18) Uani 1 1 d U
H92 H 0.4574 0.8032 0.3501 0.040 Uiso 1 1 calc R
C93 C 0.4190(12) 0.9020(12) 0.1058(11) 0.059(2) Uani 1 1 d U
C94 C 0.3235(11) 0.8780(11) 0.3720(11) 0.052(2) Uani 1 1 d U
C95 C 0.6168(8) 0.7646(8) 0.3221(8) 0.0314(15) Uani 1 1 d U
C96 C 0.6133(8) 0.8291(9) 0.3476(9) 0.0364(17) Uani 1 1 d U
H96 H 0.5942 0.8701 0.3233 0.044 Uiso 1 1 calc R
C97 C 0.6380(10) 0.8420(10) 0.4132(10) 0.0453(17) Uani 1 1 d U
C98 C 0.6645(9) 0.7833(9) 0.4497(9) 0.0371(18) Uani 1 1 d U
H98 H 0.6798 0.7898 0.4928 0.045 Uiso 1 1 calc R
C99 C 0.6681(8) 0.7132(9) 0.4205(8) 0.0339(16) Uani 1 1 d U
C100 C 0.6445(8) 0.7034(8) 0.3592(8) 0.0301(17) Uani 1 1 d U
H100 H 0.6467 0.6550 0.3412 0.036 Uiso 1 1 calc R
C101 C 0.6326(13) 0.9158(12) 0.4422(12) 0.064(2) Uani 1 1 d U
C102 C 0.6927(9) 0.6468(9) 0.4614(9) 0.0393(17) Uani 1 1 d U
C103 C 0.6732(8) 0.7706(9) 0.1840(8) 0.0339(17) Uani 1 1 d U
C104 C 0.6971(9) 0.8441(9) 0.1671(9) 0.039(2) Uani 1 1 d U
H104 H 0.6624 0.8831 0.1895 0.047 Uiso 1 1 calc R
C105 C 0.7713(10) 0.8624(11) 0.1177(10) 0.0496(19) Uani 1 1 d U
C106 C 0.8215(10) 0.8067(10) 0.0828(9) 0.045(2) Uani 1 1 d U
H106 H 0.8708 0.8190 0.0485 0.053 Uiso 1 1 calc R
C107 C 0.8000(10) 0.7336(10) 0.0978(9) 0.0438(18) Uani 1 1 d U
C108 C 0.7274(9) 0.7164(9) 0.1483(8) 0.0360(19) Uani 1 1 d U
H108 H 0.7140 0.6655 0.1589 0.043 Uiso 1 1 calc R
C109 C 0.7959(13) 0.9411(12) 0.1070(12) 0.065(2) Uani 1 1 d U
C110 C 0.8513(11) 0.6756(11) 0.0593(11) 0.055(2) Uani 1 1 d U
C111 C 0.5554(8) 0.6676(8) 0.2414(8) 0.0299(15) Uani 1 1 d U
C112 C 0.5076(8) 0.6294(7) 0.3037(8) 0.0273(17) Uani 1 1 d U
H112 H 0.4988 0.6507 0.3493 0.033 Uiso 1 1 calc R
C113 C 0.4733(8) 0.5616(8) 0.2992(8) 0.0304(16) Uani 1 1 d U
C114 C 0.4829(9) 0.5297(8) 0.2345(8) 0.0337(18) Uani 1 1 d U
H114 H 0.4600 0.4829 0.2318 0.040 Uiso 1 1 calc R
C115 C 0.5279(10) 0.5685(9) 0.1716(9) 0.0401(17) Uani 1 1 d U
C116 C 0.5621(9) 0.6349(8) 0.1770(8) 0.0330(18) Uani 1 1 d U
H116 H 0.5922 0.6597 0.1340 0.040 Uiso 1 1 calc R
C117 C 0.4224(9) 0.5267(9) 0.3668(9) 0.0384(18) Uani 1 1 d U
C118 C 0.5401(12) 0.5337(11) 0.1015(10) 0.053(2) Uani 1 1 d U
B2 B 0.5907(10) 0.7525(10) 0.2464(9) 0.0328(13) Uani 1 1 d U

loop_
_atom_site_aniso_label
_atom_site_aniso_U_11
_atom_site_aniso_U_22
_atom_site_aniso_U_33
_atom_site_aniso_U_23
_atom_site_aniso_U_13
_atom_site_aniso_U_12
Ir1 0.0161(2) 0.0305(3) 0.0258(3) -0.0062(2) -0.00480(19) -0.0031(2)
P1 0.0200(15) 0.0301(17) 0.0275(16) -0.0053(13) -0.0064(12) -0.0016(13)
C1 0.020(3) 0.046(4) 0.033(4) -0.009(3) -0.010(3) -0.006(3)
C2 0.020(2) 0.047(4) 0.033(4) -0.008(3) -0.010(3) 0.001(3)
C3 0.024(3) 0.044(3) 0.032(3) -0.007(3) -0.011(2) 0.001(3)
C4 0.023(3) 0.046(4) 0.030(3) -0.009(3) -0.009(2) -0.002(3)
C5 0.022(3) 0.044(3) 0.033(3) -0.011(3) -0.009(3) -0.005(3)
C6 0.026(6) 0.060(6) 0.046(6) 0.000(5) -0.006(5) -0.017(5)
C7 0.024(5) 0.058(7) 0.044(6) -0.010(6) -0.007(4) 0.009(5)
C8 0.039(7) 0.046(5) 0.041(7) 0.000(4) -0.016(5) 0.004(5)
C9 0.029(6) 0.058(7) 0.031(4) -0.009(5) -0.006(4) -0.003(5)
C10 0.035(6) 0.045(5) 0.046(7) -0.017(4) -0.011(5) -0.006(5)
C11 0.025(3) 0.030(4) 0.039(3) -0.006(4) -0.014(3) -0.001(3)
C12 0.021(3) 0.030(4) 0.040(3) -0.007(3) -0.012(2) -0.003(3)
C13 0.024(3) 0.033(4) 0.044(4) -0.008(4) -0.012(3) 0.000(3)
C14 0.026(4) 0.034(4) 0.047(4) -0.006(4) -0.015(3) 0.002(4)
C15 0.029(4) 0.035(4) 0.045(4) -0.006(4) -0.017(3) 0.001(4)
C16 0.029(3) 0.033(4) 0.041(4) -0.004(4) -0.015(3) 0.002(3)
C17 0.020(2) 0.032(4) 0.037(3) -0.006(3) -0.009(2) -0.006(3)
C18 0.038(6) 0.044(7) 0.040(4) -0.002(6) -0.014(4) 0.006(6)
C19 0.029(4) 0.030(3) 0.044(4) -0.008(3) -0.017(3) -0.002(3)
C20 0.026(3) 0.029(3) 0.045(4) -0.003(3) -0.015(3) -0.003(3)
C21 0.029(4) 0.029(3) 0.054(4) -0.002(3) -0.016(4) -0.001(3)
C22 0.037(4) 0.030(4) 0.059(5) -0.005(3) -0.017(4) 0.002(4)
C23 0.039(4) 0.031(3) 0.056(4) -0.009(4) -0.020(4) 0.002(4)
C24 0.036(4) 0.032(3) 0.048(4) -0.010(3) -0.019(4) 0.002(4)
C25 0.023(3) 0.032(3) 0.038(3) -0.002(3) -0.011(3) -0.006(2)
C26 0.059(8) 0.044(7) 0.048(5) -0.013(5) -0.011(6) 0.000(6)
C27 0.028(5) 0.061(9) 0.025(4) -0.003(6) -0.004(4) -0.010(6)
Ir2 0.0166(2) 0.0288(3) 0.0269(3) 0.0034(2) -0.0061(2) -0.0060(2)
P2 0.0215(15) 0.0314(17) 0.0273(16) 0.0061(13) -0.0065(12) -0.0060(13)
C28 0.018(3) 0.043(4) 0.041(4) 0.003(3) -0.008(3) -0.012(3)
C29 0.016(2) 0.044(4) 0.041(4) 0.005(3) -0.007(3) -0.006(3)
C30 0.019(3) 0.042(3) 0.039(3) 0.001(3) -0.002(2) -0.005(3)
C31 0.020(3) 0.043(4) 0.034(3) 0.003(3) -0.002(2) -0.006(3)
C32 0.020(3) 0.040(3) 0.038(3) 0.006(3) -0.003(3) -0.011(3)
C33 0.029(6) 0.055(7) 0.050(6) -0.003(5) -0.014(5) -0.015(5)
C34 0.025(5) 0.058(6) 0.046(6) 0.010(6) -0.009(5) 0.004(5)
C35 0.032(6) 0.046(5) 0.055(7) -0.008(5) -0.002(6) 0.004(5)
C36 0.028(6) 0.056(7) 0.034(4) 0.002(5) -0.003(4) -0.008(6)
C37 0.030(6) 0.040(4) 0.055(7) 0.012(4) -0.004(6) -0.014(5)
C38 0.021(3) 0.030(4) 0.040(3) 0.002(4) -0.006(3) -0.004(3)
C39 0.019(3) 0.030(4) 0.041(3) 0.003(3) -0.009(3) -0.004(3)
C40 0.020(3) 0.030(4) 0.045(4) 0.001(4) -0.008(3) -0.002(3)
C41 0.022(3) 0.033(4) 0.048(4) 0.001(4) -0.005(3) -0.002(4)
C42 0.025(3) 0.035(4) 0.047(4) 0.000(4) -0.003(3) -0.002(4)
C43 0.026(3) 0.034(4) 0.043(4) 0.002(4) -0.003(3) -0.002(3)
C44 0.019(2) 0.031(4) 0.038(3) 0.002(3) -0.011(3) -0.005(3)
C45 0.040(7) 0.052(7) 0.042(5) 0.004(6) -0.003(5) 0.004(6)
C46 0.028(4) 0.029(3) 0.053(4) 0.006(3) -0.010(4) -0.003(3)
C47 0.026(3) 0.030(3) 0.052(4) -0.002(3) -0.011(3) -0.003(3)
C48 0.033(4) 0.032(3) 0.064(4) -0.003(3) -0.011(4) -0.003(4)
C49 0.037(4) 0.032(4) 0.072(5) 0.002(4) -0.009(4) -0.004(4)
C50 0.038(5) 0.032(3) 0.071(5) 0.008(4) -0.008(4) -0.003(4)
C51 0.036(4) 0.032(3) 0.061(4) 0.010(3) -0.009(4) -0.002(4)
C52 0.021(3) 0.031(3) 0.042(3) -0.004(3) -0.011(3) -0.004(2)
C53 0.062(8) 0.045(7) 0.060(5) 0.016(5) -0.012(7) -0.004(7)
C54 0.033(7) 0.070(10) 0.028(4) -0.003(6) -0.010(5) 0.002(8)
F1 0.044(3) 0.052(4) 0.050(4) -0.008(3) 0.006(3) -0.001(3)
F2 0.050(4) 0.053(4) 0.049(4) -0.022(3) -0.016(3) 0.002(3)
F3 0.040(4) 0.040(3) 0.044(3) -0.009(3) -0.006(3) 0.008(3)
F4 0.068(4) 0.057(4) 0.075(4) 0.008(3) 0.005(3) -0.007(3)
F5 0.076(4) 0.069(4) 0.088(5) 0.020(4) -0.021(3) 0.007(4)
F6 0.089(5) 0.051(4) 0.077(4) -0.006(3) -0.006(3) -0.013(4)
F7 0.060(3) 0.087(5) 0.079(5) -0.012(4) -0.005(3) 0.014(3)
F8 0.070(4) 0.077(4) 0.070(4) -0.004(3) -0.005(3) 0.006(4)
F9 0.086(4) 0.081(4) 0.077(4) -0.025(4) -0.008(4) -0.007(4)
F10 0.080(4) 0.107(5) 0.096(5) 0.013(4) -0.027(4) 0.030(4)
F11 0.071(4) 0.085(4) 0.070(4) 0.011(4) -0.026(3) -0.010(3)
F12 0.103(5) 0.090(4) 0.086(4) -0.005(4) -0.043(4) -0.013(4)
F13 0.081(4) 0.062(4) 0.063(4) 0.012(3) -0.014(4) 0.000(3)
F14 0.081(4) 0.065(4) 0.047(3) -0.002(3) -0.013(3) -0.015(3)
F15 0.065(3) 0.072(4) 0.065(4) 0.008(4) -0.011(3) -0.024(3)
F16 0.068(4) 0.045(3) 0.049(4) -0.008(3) -0.015(3) -0.018(3)
F17 0.055(4) 0.062(4) 0.053(4) -0.009(3) -0.028(3) 0.006(3)
F18 0.046(3) 0.051(4) 0.039(3) -0.011(3) -0.004(3) -0.005(3)
F19 0.067(4) 0.080(4) 0.070(4) 0.020(3) -0.010(3) 0.001(4)
F20 0.080(5) 0.074(4) 0.081(4) 0.002(3) -0.029(4) 0.006(4)
F21 0.051(3) 0.082(4) 0.075(4) 0.013(4) -0.023(3) 0.001(3)
F22 0.071(4) 0.087(5) 0.093(5) -0.022(4) -0.031(3) -0.021(3)
F23 0.098(5) 0.079(4) 0.093(4) -0.008(4) -0.032(4) -0.016(4)
F24 0.086(4) 0.086(5) 0.086(4) -0.031(3) -0.008(4) -0.010(4)
C55 0.017(3) 0.020(3) 0.036(3) -0.006(3) -0.021(2) -0.001(2)
C56 0.021(3) 0.024(3) 0.035(4) -0.006(3) -0.015(3) 0.000(3)
C57 0.026(3) 0.033(3) 0.037(3) -0.006(3) -0.012(3) -0.003(3)
C58 0.031(4) 0.036(3) 0.043(4) -0.001(3) -0.014(3) -0.006(3)
C59 0.033(3) 0.034(3) 0.049(4) -0.002(3) -0.019(3) -0.004(3)
C60 0.027(3) 0.034(3) 0.036(3) -0.007(3) -0.012(2) -0.003(2)
C61 0.031(4) 0.038(3) 0.039(4) -0.009(3) -0.009(3) -0.001(3)
C62 0.051(4) 0.039(3) 0.062(4) 0.004(3) -0.007(3) -0.007(4)
C63 0.024(3) 0.033(3) 0.045(3) -0.010(3) -0.013(3) -0.005(3)
C64 0.029(4) 0.040(4) 0.050(4) -0.013(4) -0.013(3) -0.004(3)
C65 0.034(3) 0.047(4) 0.062(3) -0.010(3) -0.012(3) 0.000(3)
C66 0.028(4) 0.046(4) 0.066(4) -0.007(4) -0.013(3) 0.000(4)
C67 0.031(3) 0.047(4) 0.063(3) -0.003(3) -0.016(3) -0.001(3)
C68 0.025(4) 0.037(4) 0.050(4) -0.007(4) -0.015(3) -0.005(3)
C69 0.050(4) 0.062(4) 0.066(4) -0.014(3) -0.004(4) 0.004(4)
C70 0.049(4) 0.066(4) 0.071(4) 0.004(3) -0.027(3) 0.001(3)
C71 0.023(3) 0.032(3) 0.034(3) -0.006(3) -0.008(3) -0.001(3)
C72 0.027(4) 0.034(4) 0.034(3) -0.007(3) -0.010(3) -0.003(3)
C73 0.037(4) 0.037(3) 0.040(3) -0.006(3) -0.011(3) -0.007(3)
C74 0.030(4) 0.032(4) 0.039(3) -0.006(3) -0.009(3) -0.007(3)
C75 0.028(3) 0.032(3) 0.037(3) -0.006(3) -0.009(3) -0.003(3)
C76 0.023(4) 0.031(4) 0.033(3) -0.005(3) -0.009(3) -0.001(3)
C77 0.056(4) 0.049(4) 0.045(3) 0.002(3) -0.012(4) -0.013(3)
C78 0.036(4) 0.036(4) 0.039(3) -0.009(3) -0.012(3) -0.006(3)
C79 0.021(3) 0.047(4) 0.034(3) -0.005(3) -0.007(3) -0.007(3)
C80 0.022(4) 0.053(4) 0.035(4) 0.000(3) -0.007(3) -0.008(3)
C81 0.031(4) 0.067(3) 0.040(4) 0.003(3) -0.012(3) -0.008(3)
C82 0.033(4) 0.072(4) 0.040(4) -0.004(4) -0.013(3) -0.010(4)
C83 0.038(4) 0.068(3) 0.045(4) -0.010(3) -0.014(3) -0.010(3)
C84 0.027(4) 0.054(4) 0.038(4) -0.009(3) -0.008(3) -0.008(4)
C85 0.045(4) 0.074(4) 0.054(4) 0.010(3) -0.017(3) -0.001(4)
C86 0.058(4) 0.073(4) 0.064(4) -0.019(3) -0.020(3) -0.018(4)
B1 0.022(3) 0.033(3) 0.038(3) -0.007(2) -0.010(2) -0.004(2)
F25 0.073(4) 0.094(5) 0.078(5) 0.011(4) -0.035(3) 0.012(3)
F26 0.087(5) 0.084(4) 0.067(4) -0.004(3) -0.028(4) 0.004(4)
F27 0.092(4) 0.080(4) 0.076(4) 0.017(3) -0.027(4) -0.014(4)
F28 0.058(4) 0.094(5) 0.076(4) -0.006(4) -0.014(3) 0.019(3)
F29 0.066(4) 0.071(4) 0.067(4) -0.017(3) -0.009(3) -0.005(3)
F30 0.068(4) 0.064(4) 0.068(4) 0.001(3) 0.001(3) -0.002(3)
F31 0.102(5) 0.086(5) 0.088(4) -0.023(3) -0.040(4) -0.003(4)
F32 0.088(4) 0.090(5) 0.110(5) -0.025(4) -0.025(3) 0.018(4)
F33 0.120(5) 0.074(4) 0.094(4) -0.001(4) -0.019(4) -0.015(4)
F34 0.057(4) 0.059(4) 0.052(4) 0.002(3) -0.029(3) 0.001(3)
F35 0.042(3) 0.044(3) 0.046(3) 0.005(3) -0.012(3) 0.005(3)
F36 0.046(3) 0.054(4) 0.053(4) 0.013(3) -0.006(3) -0.003(3)
F37 0.070(3) 0.078(5) 0.105(5) -0.003(4) 0.001(3) -0.025(3)
F38 0.089(5) 0.069(4) 0.088(4) -0.011(4) -0.005(3) -0.016(4)
F39 0.106(5) 0.085(5) 0.099(4) 0.011(4) -0.028(4) -0.006(4)
F40 0.076(4) 0.078(4) 0.059(3) -0.014(3) -0.014(3) 0.006(4)
F41 0.067(4) 0.063(3) 0.076(4) -0.007(3) 0.002(4) 0.004(3)
F42 0.053(3) 0.081(4) 0.080(4) -0.015(4) -0.017(3) 0.006(3)
F43 0.071(4) 0.045(3) 0.052(4) -0.003(3) -0.003(3) -0.018(3)
F44 0.045(3) 0.056(4) 0.059(4) 0.008(3) 0.001(3) 0.005(3)
F45 0.048(4) 0.056(4) 0.043(3) 0.005(3) -0.011(3) -0.006(3)
F46 0.092(4) 0.062(4) 0.066(4) -0.014(3) -0.011(4) 0.007(4)
F47 0.080(4) 0.064(4) 0.047(3) -0.009(3) -0.010(3) -0.009(3)
F48 0.078(4) 0.094(5) 0.073(4) -0.021(4) -0.025(4) -0.018(3)
C87 0.024(3) 0.032(3) 0.041(3) 0.003(3) -0.014(3) -0.010(3)
C88 0.030(4) 0.035(4) 0.044(4) 0.003(3) -0.016(3) -0.009(3)
C89 0.038(4) 0.045(4) 0.056(3) 0.001(3) -0.022(3) -0.004(3)
C90 0.031(4) 0.040(4) 0.057(3) -0.001(4) -0.022(3) -0.002(4)
C91 0.031(3) 0.041(4) 0.054(3) -0.001(3) -0.018(3) -0.003(3)
C92 0.025(3) 0.034(4) 0.044(4) 0.001(3) -0.015(3) -0.007(3)
C93 0.060(4) 0.063(4) 0.061(4) 0.008(3) -0.028(4) 0.001(4)
C94 0.043(4) 0.054(4) 0.059(4) -0.006(3) -0.011(3) 0.002(3)
C95 0.014(3) 0.042(3) 0.038(3) 0.005(3) -0.008(3) -0.006(3)
C96 0.021(4) 0.040(3) 0.046(4) 0.010(3) -0.008(3) -0.005(4)
C97 0.036(4) 0.053(3) 0.050(4) 0.002(3) -0.017(3) -0.004(3)
C98 0.027(4) 0.048(3) 0.040(4) -0.002(3) -0.014(3) -0.008(4)
C99 0.022(3) 0.043(3) 0.039(3) 0.000(3) -0.012(3) -0.006(3)
C100 0.016(4) 0.038(4) 0.037(4) 0.001(3) -0.009(3) -0.006(3)
C101 0.066(4) 0.058(4) 0.070(4) -0.009(3) -0.024(4) -0.002(4)
C102 0.031(4) 0.047(4) 0.041(4) 0.004(3) -0.013(3) -0.001(3)
C103 0.025(3) 0.044(3) 0.035(3) 0.002(3) -0.013(3) -0.008(3)
C104 0.031(4) 0.047(4) 0.041(4) 0.002(4) -0.011(3) -0.011(3)
C105 0.039(4) 0.059(3) 0.050(4) -0.001(3) -0.007(3) -0.016(3)
C106 0.033(4) 0.058(3) 0.042(4) 0.000(4) -0.008(4) -0.017(3)
C107 0.033(3) 0.057(3) 0.042(4) -0.001(3) -0.009(3) -0.011(3)
C108 0.027(3) 0.048(4) 0.035(4) -0.001(4) -0.012(3) -0.008(3)
C109 0.059(4) 0.060(4) 0.070(4) 0.001(4) -0.006(4) -0.022(4)
C110 0.043(4) 0.064(4) 0.054(4) -0.006(4) -0.006(3) -0.002(4)
C111 0.023(3) 0.033(3) 0.034(3) 0.004(3) -0.010(3) -0.001(3)
C112 0.024(4) 0.027(3) 0.033(3) 0.001(3) -0.013(3) 0.000(3)
C113 0.027(3) 0.028(3) 0.038(3) -0.001(3) -0.013(3) 0.000(3)
C114 0.032(4) 0.031(4) 0.040(3) -0.002(3) -0.012(3) -0.002(3)
C115 0.040(4) 0.039(3) 0.041(3) 0.000(3) -0.010(3) -0.004(3)
C116 0.029(4) 0.034(4) 0.035(3) 0.002(3) -0.008(3) -0.001(3)
C117 0.036(4) 0.036(4) 0.042(3) 0.002(3) -0.008(3) -0.005(3)
C118 0.060(4) 0.051(4) 0.046(3) -0.009(3) -0.011(4) -0.007(3)
B2 0.023(3) 0.037(3) 0.039(3) 0.005(2) -0.010(2) -0.006(2)

loop_
_atom_type_symbol
_atom_type_description
_atom_type_scat_dispersion_real
_atom_type_scat_dispersion_imag
_atom_type_scat_source
C C 0.0033 0.0016 'International Tables Vol C Tables 4.2.6.8 and 6.1.1.4'
H H 0.0000 0.0000 'International Tables Vol C Tables 4.2.6.8 and 6.1.1.4'
B B 0.0013 0.0007 'International Tables Vol C Tables 4.2.6.8 and 6.1.1.4'
F F 0.0171 0.0103 'International Tables Vol C Tables 4.2.6.8 and 6.1.1.4'
P P 0.1023 0.0942 'International Tables Vol C Tables 4.2.6.8 and 6.1.1.4'
Ir Ir -1.4442 7.9887 'International Tables Vol C Tables 4.2.6.8 and 6.1.1.4'

loop_
_geom_angle_atom_site_label_1
_geom_angle_atom_site_label_2
_geom_angle_atom_site_label_3
_geom_angle
C25 Ir1 C17 38.9(5)
C25 Ir1 C1 151.8(6)
C17 Ir1 C1 161.7(5)
C25 Ir1 C5 131.6(6)
C17 Ir1 C5 125.2(5)
C1 Ir1 C5 38.1(5)
C25 Ir1 C4 97.1(5)
C17 Ir1 C4 108.2(5)
C1 Ir1 C4 62.8(5)
C5 Ir1 C4 36.4(5)
C25 Ir1 P1 77.6(4)
C17 Ir1 P1 78.2(4)
C1 Ir1 P1 115.3(4)
C5 Ir1 P1 150.6(4)
C4 Ir1 P1 162.6(4)
C25 Ir1 C2 116.8(5)
C17 Ir1 C2 155.0(5)
C1 Ir1 C2 37.4(5)
C5 Ir1 C2 61.9(5)
C4 Ir1 C2 62.0(5)
P1 Ir1 C2 105.3(4)
C25 Ir1 C3 89.2(5)
C17 Ir1 C3 121.2(5)
C1 Ir1 C3 62.7(5)
C5 Ir1 C3 61.9(5)
C4 Ir1 C3 37.7(5)
P1 Ir1 C3 125.0(4)
C2 Ir1 C3 36.7(5)
C25 Ir1 H1IR 113.0
C17 Ir1 H1IR 75.7
C1 Ir1 H1IR 94.9
C5 Ir1 H1IR 91.7
C4 Ir1 H1IR 120.8
P1 Ir1 H1IR 76.2
C2 Ir1 H1IR 129.3
C3 Ir1 H1IR 153.3
C27 P1 C11 114.0(7)
C27 P1 C19 114.9(8)
C11 P1 C19 100.5(6)
C27 P1 Ir1 117.2(5)
C11 P1 Ir1 104.8(5)
C19 P1 Ir1 103.5(5)
C2 C1 C5 106.7(13)
C2 C1 C6 125.7(13)
C5 C1 C6 127.1(14)
C2 C1 Ir1 73.9(8)
C5 C1 Ir1 71.4(7)
C6 C1 Ir1 126.4(10)
C3 C2 C1 108.7(12)
C3 C2 C7 124.0(14)
C1 C2 C7 127.3(14)
C3 C2 Ir1 72.1(8)
C1 C2 Ir1 68.7(7)
C7 C2 Ir1 127.3(10)
C2 C3 C4 106.4(13)
C2 C3 C8 126.6(13)
C4 C3 C8 126.9(13)
C2 C3 Ir1 71.2(8)
C4 C3 Ir1 69.2(8)
C8 C3 Ir1 128.1(10)
C5 C4 C3 108.6(13)
C5 C4 C9 126.0(14)
C3 C4 C9 125.0(14)
C5 C4 Ir1 71.2(8)
C3 C4 Ir1 73.1(8)
C9 C4 Ir1 126.8(10)
C4 C5 C1 109.4(13)
C4 C5 C10 125.6(13)
C1 C5 C10 124.9(14)
C4 C5 Ir1 72.5(8)
C1 C5 Ir1 70.6(7)
C10 C5 Ir1 125.6(10)
C1 C6 H6A 109.5
C1 C6 H6B 109.5
H6A C6 H6B 109.5
C1 C6 H6C 109.5
H6A C6 H6C 109.5
H6B C6 H6C 109.5
C2 C7 H7A 109.5
C2 C7 H7B 109.5
H7A C7 H7B 109.5
C2 C7 H7C 109.5
H7A C7 H7C 109.5
H7B C7 H7C 109.5
C3 C8 H8A 109.5
C3 C8 H8B 109.5
H8A C8 H8B 109.5
C3 C8 H8C 109.5
H8A C8 H8C 109.5
H8B C8 H8C 109.5
C4 C9 H9A 109.5
C4 C9 H9B 109.5
H9A C9 H9B 109.5
C4 C9 H9C 109.5
H9A C9 H9C 109.5
H9B C9 H9C 109.5
C5 C10 H10A 109.5
C5 C10 H10B 109.5
H10A C10 H10B 109.5
C5 C10 H10C 109.5
H10A C10 H10C 109.5
H10B C10 H10C 109.5
C16 C11 C12 120.1(13)
C16 C11 P1 130.7(11)
C12 C11 P1 109.1(10)
C13 C12 C11 120.4(13)
C13 C12 C17 118.9(13)
C11 C12 C17 120.8(12)
C12 C13 C14 119.4(14)
C12 C13 H13 120.3
C14 C13 H13 120.3
C15 C14 C13 120.5(13)
C15 C14 H14 119.8
C13 C14 H14 119.8
C14 C15 C16 121.0(14)
C14 C15 H15 119.5
C16 C15 H15 119.5
C11 C16 C15 118.5(14)
C11 C16 C18 123.0(13)
C15 C16 C18 118.4(13)
C25 C17 C12 123.4(13)
C25 C17 Ir1 69.6(7)
C12 C17 Ir1 112.2(9)
C25 C17 H17 118.3
C12 C17 H17 118.3
Ir1 C17 H17 88.2
C16 C18 H18A 109.5
C16 C18 H18B 109.5
H18A C18 H18B 109.5
C16 C18 H18C 109.5
H18A C18 H18C 109.5
H18B C18 H18C 109.5
C20 C19 C24 119.8(14)
C20 C19 P1 107.9(10)
C24 C19 P1 132.1(12)
C19 C20 C21 120.4(14)
C19 C20 C25 121.5(13)
C21 C20 C25 118.0(14)
C22 C21 C20 116.7(15)
C22 C21 H21 121.6
C20 C21 H21 121.6
C23 C22 C21 122.6(15)
C23 C22 H22 118.7
C21 C22 H22 118.7
C22 C23 C24 121.7(15)
C22 C23 H23 119.2
C24 C23 H23 119.2
C23 C24 C19 118.7(15)
C23 C24 C26 120.5(14)
C19 C24 C26 120.8(14)
C17 C25 C20 126.2(13)
C17 C25 Ir1 71.5(7)
C20 C25 Ir1 111.4(9)
C17 C25 H25 116.9
C20 C25 H25 116.9
Ir1 C25 H25 87.0
C24 C26 H26A 109.5
C24 C26 H26B 109.5
H26A C26 H26B 109.5
C24 C26 H26C 109.5
H26A C26 H26C 109.5
H26B C26 H26C 109.5
P1 C27 H27A 109.5
P1 C27 H27B 109.5
H27A C27 H27B 109.5
P1 C27 H27C 109.5
H27A C27 H27C 109.5
H27B C27 H27C 109.5
C52 Ir2 C44 39.0(5)
C52 Ir2 C28 151.2(6)
C44 Ir2 C28 161.6(5)
C52 Ir2 C32 131.5(6)
C44 Ir2 C32 124.8(5)
C28 Ir2 C32 38.2(5)
C52 Ir2 C31 96.6(6)
C44 Ir2 C31 107.5(5)
C28 Ir2 C31 63.0(5)
C32 Ir2 C31 36.8(5)
C52 Ir2 P2 77.5(4)
C44 Ir2 P2 78.1(4)
C28 Ir2 P2 115.8(4)
C32 Ir2 P2 150.8(4)
C31 Ir2 P2 162.9(4)
C52 Ir2 C29 115.7(5)
C44 Ir2 C29 154.0(5)
C28 Ir2 C29 38.0(6)
C32 Ir2 C29 62.7(5)
C31 Ir2 C29 62.2(5)
P2 Ir2 C29 105.6(4)
C52 Ir2 C30 88.9(5)
C44 Ir2 C30 120.8(5)
C28 Ir2 C30 62.4(6)
C32 Ir2 C30 62.0(5)
C31 Ir2 C30 37.6(5)
P2 Ir2 C30 125.5(4)
C29 Ir2 C30 36.3(5)
C52 Ir2 H2IR 121.7
C44 Ir2 H2IR 82.7
C28 Ir2 H2IR 84.5
C32 Ir2 H2IR 74.5
C31 Ir2 H2IR 103.6
P2 Ir2 H2IR 93.1
C29 Ir2 H2IR 122.2
C30 Ir2 H2IR 136.5
C54 P2 C38 114.7(7)
C54 P2 C46 115.2(8)
C38 P2 C46 99.7(7)
C54 P2 Ir2 117.3(6)
C38 P2 Ir2 103.5(5)
C46 P2 Ir2 104.4(5)
C32 C28 C29 108.0(13)
C32 C28 C33 127.5(14)
C29 C28 C33 123.6(14)
C32 C28 Ir2 72.5(8)
C29 C28 Ir2 74.6(8)
C33 C28 Ir2 127.1(10)
C30 C29 C28 107.4(13)
C30 C29 C34 127.0(15)
C28 C29 C34 125.6(14)
C30 C29 Ir2 72.4(8)
C28 C29 Ir2 67.3(7)
C34 C29 Ir2 127.2(10)
C29 C30 C31 108.2(13)
C29 C30 C35 125.6(14)
C31 C30 C35 126.1(14)
C29 C30 Ir2 71.3(8)
C31 C30 Ir2 69.6(8)
C35 C30 Ir2 127.9(10)
C32 C31 C30 107.9(13)
C32 C31 C36 127.1(14)
C30 C31 C36 124.8(14)
C32 C31 Ir2 70.6(8)
C30 C31 Ir2 72.8(8)
C36 C31 Ir2 126.4(10)
C31 C32 C28 108.4(13)
C31 C32 C37 125.8(14)
C28 C32 C37 125.8(14)
C31 C32 Ir2 72.6(8)
C28 C32 Ir2 69.3(7)
C37 C32 Ir2 125.1(10)
C28 C33 H33A 109.5
C28 C33 H33B 109.5
H33A C33 H33B 109.5
C28 C33 H33C 109.5
H33A C33 H33C 109.5
H33B C33 H33C 109.5
C29 C34 H34A 109.5
C29 C34 H34B 109.5
H34A C34 H34B 109.5
C29 C34 H34C 109.5
H34A C34 H34C 109.5
H34B C34 H34C 109.5
C30 C35 H35A 109.5
C30 C35 H35B 109.5
H35A C35 H35B 109.5
C30 C35 H35C 109.5
H35A C35 H35C 109.5
H35B C35 H35C 109.5
C31 C36 H36A 109.5
C31 C36 H36B 109.5
H36A C36 H36B 109.5
C31 C36 H36C 109.5
H36A C36 H36C 109.5
H36B C36 H36C 109.5
C32 C37 H37A 109.5
C32 C37 H37B 109.5
H37A C37 H37B 109.5
C32 C37 H37C 109.5
H37A C37 H37C 109.5
H37B C37 H37C 109.5
C39 C38 C43 121.3(13)
C39 C38 P2 109.7(10)
C43 C38 P2 128.8(12)
C38 C39 C40 119.7(13)
C38 C39 C44 121.9(12)
C40 C39 C44 118.4(13)
C41 C40 C39 119.3(14)
C41 C40 H40 120.4
C39 C40 H40 120.4
C42 C41 C40 120.6(14)
C42 C41 H41 119.7
C40 C41 H41 119.7
C41 C42 C43 122.8(14)
C41 C42 H42 118.6
C43 C42 H42 118.6
C42 C43 C38 116.2(14)
C42 C43 C45 118.9(14)
C38 C43 C45 124.8(13)
C52 C44 C39 123.1(13)
C52 C44 Ir2 69.9(7)
C39 C44 Ir2 111.6(9)
C52 C44 H44 118.5
C39 C44 H44 118.5
Ir2 C44 H44 88.5
C43 C45 H45A 109.5
C43 C45 H45B 109.5
H45A C45 H45B 109.5
C43 C45 H45C 109.5
H45A C45 H45C 109.5
H45B C45 H45C 109.5
C47 C46 C51 121.2(15)
C47 C46 P2 107.3(11)
C51 C46 P2 131.4(14)
C46 C47 C48 121.1(15)
C46 C47 C52 122.4(13)
C48 C47 C52 116.4(15)
C49 C48 C47 115.7(17)
C49 C48 H48 122.2
C47 C48 H48 122.2
C50 C49 C48 123.6(17)
C50 C49 H49 118.2
C48 C49 H49 118.2
C49 C50 C51 121.3(16)
C49 C50 H50 119.4
C51 C50 H50 119.4
C46 C51 C50 116.9(17)
C46 C51 C53 123.7(16)
C50 C51 C53 119.4(15)
C44 C52 C47 125.3(13)
C44 C52 Ir2 71.1(7)
C47 C52 Ir2 111.7(10)
C44 C52 H52 117.4
C47 C52 H52 117.4
Ir2 C52 H52 87.2
C51 C53 H53A 109.5
C51 C53 H53B 109.5
H53A C53 H53B 109.5
C51 C53 H53C 109.5
H53A C53 H53C 109.5
H53B C53 H53C 109.5
P2 C54 H54A 109.5
P2 C54 H54B 109.5
H54A C54 H54B 109.5
P2 C54 H54C 109.5
H54A C54 H54C 109.5
H54B C54 H54C 109.5
C56 C55 C60 120.0
C56 C55 B1 124.4(7)
C60 C55 B1 115.5(7)
C57 C56 C55 120.0
C57 C56 H56 120.0
C55 C56 H56 120.0
C56 C57 C58 120.0
C56 C57 C61 116.2(8)
C58 C57 C61 123.6(8)
C59 C58 C57 120.0
C59 C58 H58 120.0
C57 C58 H58 120.0
C58 C59 C60 120.0
C58 C59 C62 112.6(9)
C60 C59 C62 127.4(9)
C59 C60 C55 120.0
C59 C60 H60 120.0
C55 C60 H60 120.0
F3 C61 F2 105.0(12)
F3 C61 F1 106.7(12)
F2 C61 F1 106.5(12)
F3 C61 C57 113.7(12)
F2 C61 C57 111.4(11)
F1 C61 C57 113.1(12)
F5 C62 F4 107.4(16)
F5 C62 F6 102.2(16)
F4 C62 F6 106.9(15)
F5 C62 C59 109.8(14)
F4 C62 C59 120.2(15)
F6 C62 C59 108.8(15)
C68 C63 C64 116.7(14)
C68 C63 B1 120.2(13)
C64 C63 B1 122.8(14)
C65 C64 C63 121.7(16)
C65 C64 H64 119.1
C63 C64 H64 119.1
C64 C65 C66 120.8(17)
C64 C65 C69 119.5(17)
C66 C65 C69 119.7(16)
C67 C66 C65 117.8(15)
C67 C66 H66 121.1
C65 C66 H66 121.1
C66 C67 C68 120.2(17)
C66 C67 C70 121.0(16)
C68 C67 C70 118.8(17)
C63 C68 C67 122.7(16)
C63 C68 H68 118.7
C67 C68 H68 118.7
F9 C69 F7 109.0(17)
F9 C69 F8 107.6(19)
F7 C69 F8 104.7(17)
F9 C69 C65 112.1(17)
F7 C69 C65 111.6(18)
F8 C69 C65 111.5(16)
F10 C70 F11 105.3(18)
F10 C70 F12 110.1(17)
F11 C70 F12 98.5(18)
F10 C70 C67 114.0(19)
F11 C70 C67 113.5(16)
F12 C70 C67 114.0(17)
C76 C71 C72 115.9(13)
C76 C71 B1 120.5(13)
C72 C71 B1 122.9(12)
C73 C72 C71 122.6(14)
C73 C72 H72 118.7
C71 C72 H72 118.7
C72 C73 C74 120.3(14)
C72 C73 C77 121.3(14)
C74 C73 C77 118.4(14)
C75 C74 C73 118.3(13)
C75 C74 H74 120.9
C73 C74 H74 120.9
C74 C75 C76 120.3(13)
C74 C75 C78 119.8(13)
C76 C75 C78 119.9(13)
C71 C76 C75 122.6(14)
C71 C76 H76 118.7
C75 C76 H76 118.7
F15 C77 F14 108.9(16)
F15 C77 F13 105.6(15)
F14 C77 F13 103.7(15)
F15 C77 C73 114.2(15)
F14 C77 C73 112.9(14)
F13 C77 C73 110.7(15)
F16 C78 F17 106.5(12)
F16 C78 F18 108.1(12)
F17 C78 F18 104.0(13)
F16 C78 C75 113.9(13)
F17 C78 C75 111.8(12)
F18 C78 C75 111.9(12)
C84 C79 C80 116.4(14)
C84 C79 B1 120.4(14)
C80 C79 B1 122.9(13)
C81 C80 C79 122.8(16)
C81 C80 H80 118.6
C79 C80 H80 118.6
C82 C81 C80 119.8(17)
C82 C81 C85 119.9(16)
C80 C81 C85 120.3(17)
C81 C82 C83 119.2(15)
C81 C82 H82 120.4
C83 C82 H82 120.4
C84 C83 C82 119.9(17)
C84 C83 C86 121.0(18)
C82 C83 C86 119.1(16)
C79 C84 C83 121.9(17)
C79 C84 H84 119.1
C83 C84 H84 119.1
F19 C85 F21 106.9(15)
F19 C85 F20 105.7(17)
F21 C85 F20 104.7(16)
F19 C85 C81 113.9(16)
F21 C85 C81 111.3(16)
F20 C85 C81 113.6(16)
F24 C86 F22 102.4(17)
F24 C86 F23 110(2)
F22 C86 F23 105.2(17)
F24 C86 C83 112.9(18)
F22 C86 C83 114.3(19)
F23 C86 C83 111.7(17)
C55 B1 C79 103.7(10)
C55 B1 C63 112.9(12)
C79 B1 C63 114.6(12)
C55 B1 C71 112.6(11)
C79 B1 C71 110.8(12)
C63 B1 C71 102.5(11)
C88 C87 C92 115.1(13)
C88 C87 B2 122.7(14)
C92 C87 B2 121.8(13)
C87 C88 C89 122.6(15)
C87 C88 H88 118.7
C89 C88 H88 118.7
C88 C89 C90 120.4(16)
C88 C89 C93 121.2(17)
C90 C89 C93 118.4(16)
C91 C90 C89 117.7(15)
C91 C90 H90 121.2
C89 C90 H90 121.2
C90 C91 C92 121.3(16)
C90 C91 C94 120.9(15)
C92 C91 C94 117.7(15)
C91 C92 C87 122.9(15)
C91 C92 H92 118.5
C87 C92 H92 118.5
F25 C93 F27 108.3(16)
F25 C93 F26 101.8(16)
F27 C93 F26 101.2(17)
F25 C93 C89 117.1(18)
F27 C93 C89 114.1(17)
F26 C93 C89 112.5(17)
F28 C94 F29 107.5(16)
F28 C94 F30 105.7(15)
F29 C94 F30 103.8(16)
F28 C94 C91 113.9(16)
F29 C94 C91 113.7(15)
F30 C94 C91 111.5(15)
C96 C95 C100 118.6(14)
C96 C95 B2 120.8(13)
C100 C95 B2 120.6(13)
C95 C96 C97 122.2(15)
C95 C96 H96 118.8
C97 C96 H96 119.1
C98 C97 C101 118.6(16)
C98 C97 C96 119.8(16)
C101 C97 C96 121.6(16)
C97 C98 C99 116.9(15)
C97 C98 H98 121.5
C99 C98 H98 121.5
C100 C99 C98 121.6(14)
C100 C99 C102 119.9(14)
C98 C99 C102 118.3(14)
C99 C100 C95 120.9(14)
C99 C100 H100 119.5
C95 C100 H100 119.5
F32 C101 F31 109.7(19)
F32 C101 F33 91.1(18)
F31 C101 F33 105.1(18)
F32 C101 C97 115.5(18)
F31 C101 C97 117.8(19)
F33 C101 C97 114.0(19)
F34 C102 F35 107.0(12)
F34 C102 F36 107.5(13)
F35 C102 F36 105.0(13)
F34 C102 C99 113.5(13)
F35 C102 C99 112.5(13)
F36 C102 C99 110.8(12)
C104 C103 C108 115.5(14)
C104 C103 B2 119.8(14)
C108 C103 B2 124.5(14)
C103 C104 C105 122.0(16)
C103 C104 H104 119.0
C105 C104 H104 119.0
C106 C105 C104 119.9(16)
C106 C105 C109 121.0(16)
C104 C105 C109 119.0(17)
C107 C106 C105 119.8(15)
C107 C106 H106 120.1
C105 C106 H106 120.1
C106 C107 C108 119.5(16)
C106 C107 C110 119.6(16)
C108 C107 C110 120.8(16)
C107 C108 C103 123.2(15)
C107 C108 H108 118.4
C103 C108 H108 118.4
F38 C109 F37 112.6(18)
F38 C109 F39 95.5(18)
F37 C109 F39 103.8(18)
F38 C109 C105 118.0(18)
F37 C109 C105 113.1(19)
F39 C109 C105 111.5(18)
F40 C110 F41 106.6(17)
F40 C110 F42 104.7(15)
F41 C110 F42 102.6(16)
F40 C110 C107 114.7(17)
F41 C110 C107 115.0(16)
F42 C110 C107 112.0(16)
C116 C111 C112 115.8(13)
C116 C111 B2 122.9(13)
C112 C111 B2 120.8(13)
C113 C112 C111 121.2(13)
C113 C112 H112 119.4
C111 C112 H112 119.4
C114 C113 C112 121.4(14)
C114 C113 C117 121.1(13)
C112 C113 C117 117.4(13)
C113 C114 C115 118.0(14)
C113 C114 H114 121.0
C115 C114 H114 121.0
C116 C115 C114 119.9(15)
C116 C115 C118 121.6(15)
C114 C115 C118 118.4(14)
C115 C116 C111 123.6(14)
C115 C116 H116 118.2
C111 C116 H116 118.2
F43 C117 F44 106.3(13)
F43 C117 F45 107.7(13)
F44 C117 F45 103.1(13)
F43 C117 C113 113.9(13)
F44 C117 C113 112.2(13)
F45 C117 C113 112.8(12)
F48 C118 F47 108.4(16)
F48 C118 F46 102.0(15)
F47 C118 F46 104.7(15)
F48 C118 C115 114.0(16)
F47 C118 C115 113.9(15)
F46 C118 C115 112.9(16)
C103 B2 C87 114.5(12)
C103 B2 C95 103.1(11)
C87 B2 C95 109.9(13)
C103 B2 C111 113.0(13)
C87 B2 C111 102.6(11)
C95 B2 C111 114.1(12)

loop_
_geom_bond_atom_site_label_1
_geom_bond_atom_site_label_2
_geom_bond_distance
Ir1 C25 2.161(13)
Ir1 C17 2.186(13)
Ir1 C1 2.212(13)
Ir1 C5 2.223(13)
Ir1 C4 2.240(14)
Ir1 P1 2.268(3)
Ir1 C2 2.282(13)
Ir1 C3 2.293(14)
Ir1 H1IR 1.6031
P1 C27 1.805(14)
P1 C11 1.806(14)
P1 C19 1.807(15)
C1 C2 1.44(2)
C1 C5 1.447(19)
C1 C6 1.48(2)
C2 C3 1.44(2)
C2 C7 1.47(2)
C3 C4 1.47(2)
C3 C8 1.51(2)
C4 C5 1.39(2)
C4 C9 1.52(2)
C5 C10 1.50(2)
C6 H6A 0.9800
C6 H6B 0.9800
C6 H6C 0.9800
C7 H7A 0.9800
C7 H7B 0.9800
C7 H7C 0.9800
C8 H8A 0.9800
C8 H8B 0.9800
C8 H8C 0.9800
C9 H9A 0.9800
C9 H9B 0.9800
C9 H9C 0.9800
C10 H10A 0.9800
C10 H10B 0.9800
C10 H10C 0.9800
C11 C16 1.39(2)
C11 C12 1.42(2)
C12 C13 1.368(19)
C12 C17 1.49(2)
C13 C14 1.41(2)
C13 H13 0.9500
C14 C15 1.38(2)
C14 H14 0.9500
C15 C16 1.40(2)
C15 H15 0.9500
C16 C18 1.51(2)
C17 C25 1.45(2)
C17 H17 0.9500
C18 H18A 0.9800
C18 H18B 0.9800
C18 H18C 0.9800
C19 C20 1.40(2)
C19 C24 1.41(2)
C20 C21 1.42(2)
C20 C25 1.50(2)
C21 C22 1.40(2)
C21 H21 0.9500
C22 C23 1.35(2)
C22 H22 0.9500
C23 C24 1.36(2)
C23 H23 0.9500
C24 C26 1.55(2)
C25 H25 0.9500
C26 H26A 0.9800
C26 H26B 0.9800
C26 H26C 0.9800
C27 H27A 0.9800
C27 H27B 0.9800
C27 H27C 0.9800
Ir2 C52 2.169(13)
Ir2 C44 2.185(13)
Ir2 C28 2.192(13)
Ir2 C32 2.235(13)
Ir2 C31 2.261(14)
Ir2 P2 2.270(3)
Ir2 C29 2.290(13)
Ir2 C30 2.306(14)
Ir2 H2IR 1.6052
P2 C54 1.797(15)
P2 C38 1.814(14)
P2 C46 1.823(15)
C28 C32 1.45(2)
C28 C29 1.46(2)
C28 C33 1.48(2)
C29 C30 1.43(2)
C29 C34 1.48(2)
C30 C31 1.47(2)
C30 C35 1.50(2)
C31 C32 1.42(2)
C31 C36 1.49(2)
C32 C37 1.50(2)
C33 H33A 0.9800
C33 H33B 0.9800
C33 H33C 0.9800
C34 H34A 0.9800
C34 H34B 0.9800
C34 H34C 0.9800
C35 H35A 0.9800
C35 H35B 0.9800
C35 H35C 0.9800
C36 H36A 0.9800
C36 H36B 0.9800
C36 H36C 0.9800
C37 H37A 0.9800
C37 H37B 0.9800
C37 H37C 0.9800
C38 C39 1.38(2)
C38 C43 1.42(2)
C39 C40 1.418(18)
C39 C44 1.479(19)
C40 C41 1.37(2)
C40 H40 0.9500
C41 C42 1.36(2)
C41 H41 0.9500
C42 C43 1.41(2)
C42 H42 0.9500
C43 C45 1.49(2)
C44 C52 1.453(19)
C44 H44 0.9500
C45 H45A 0.9800
C45 H45B 0.9800
C45 H45C 0.9800
C46 C47 1.39(2)
C46 C51 1.39(2)
C47 C48 1.41(2)
C47 C52 1.50(2)
C48 C49 1.39(2)
C48 H48 0.9500
C49 C50 1.35(3)
C49 H49 0.9500
C50 C51 1.40(2)
C50 H50 0.9500
C51 C53 1.50(3)
C52 H52 0.9500
C53 H53A 0.9800
C53 H53B 0.9800
C53 H53C 0.9800
C54 H54A 0.9800
C54 H54B 0.9800
C54 H54C 0.9800
F1 C61 1.347(18)
F2 C61 1.342(17)
F3 C61 1.333(18)
F4 C62 1.31(2)
F5 C62 1.31(2)
F6 C62 1.32(2)
F7 C69 1.32(2)
F8 C69 1.32(2)
F9 C69 1.29(2)
F10 C70 1.28(2)
F11 C70 1.29(2)
F12 C70 1.34(2)
F13 C77 1.34(2)
F14 C77 1.32(2)
F15 C77 1.31(2)
F16 C78 1.300(17)
F17 C78 1.326(18)
F18 C78 1.345(18)
F19 C85 1.32(2)
F20 C85 1.34(2)
F21 C85 1.34(2)
F22 C86 1.32(2)
F23 C86 1.32(3)
F24 C86 1.30(2)
C55 C56 1.3900
C55 C60 1.3900
C55 B1 1.596(18)
C56 C57 1.3900
C56 H56 0.9500
C57 C58 1.3900
C57 C61 1.537(16)
C58 C59 1.3900
C58 H58 0.9500
C59 C60 1.3900
C59 C62 1.499(18)
C60 H60 0.9500
C63 C68 1.38(2)
C63 C64 1.40(2)
C63 B1 1.66(2)
C64 C65 1.38(2)
C64 H64 0.9500
C65 C66 1.41(3)
C65 C69 1.51(3)
C66 C67 1.39(2)
C66 H66 0.9500
C67 C68 1.39(2)
C67 C70 1.49(3)
C68 H68 0.9500
C71 C76 1.382(19)
C71 C72 1.40(2)
C71 B1 1.66(2)
C72 C73 1.38(2)
C72 H72 0.9500
C73 C74 1.40(2)
C73 C77 1.50(2)
C74 C75 1.38(2)
C74 H74 0.9500
C75 C76 1.400(19)
C75 C78 1.48(2)
C76 H76 0.9500
C79 C84 1.39(2)
C79 C80 1.39(2)
C79 B1 1.65(2)
C80 C81 1.39(2)
C80 H80 0.9500
C81 C82 1.37(3)
C81 C85 1.49(3)
C82 C83 1.40(3)
C82 H82 0.9500
C83 C84 1.39(2)
C83 C86 1.48(3)
C84 H84 0.9500
F25 C93 1.30(2)
F26 C93 1.35(2)
F27 C93 1.33(2)
F28 C94 1.31(2)
F29 C94 1.32(2)
F30 C94 1.35(2)
F31 C101 1.28(2)
F32 C101 1.27(2)
F33 C101 1.30(3)
F34 C102 1.328(18)
F35 C102 1.336(19)
F36 C102 1.347(18)
F37 C109 1.30(2)
F38 C109 1.28(2)
F39 C109 1.36(3)
F40 C110 1.29(2)
F41 C110 1.33(2)
F42 C110 1.36(2)
F43 C117 1.309(18)
F44 C117 1.342(18)
F45 C117 1.342(18)
F46 C118 1.33(2)
F47 C118 1.32(2)
F48 C118 1.30(2)
C87 C88 1.39(2)
C87 C92 1.41(2)
C87 B2 1.63(2)
C88 C89 1.39(2)
C88 H88 0.9500
C89 C90 1.41(2)
C89 C93 1.46(3)
C90 C91 1.37(2)
C90 H90 0.9500
C91 C92 1.38(2)
C91 C94 1.50(2)
C92 H92 0.9500
C95 C96 1.28(2)
C95 C100 1.42(2)
C95 B2 1.66(2)
C96 C97 1.47(2)
C96 H96 0.9500
C97 C98 1.37(2)
C97 C101 1.46(3)
C98 C99 1.40(2)
C98 H98 0.9500
C99 C100 1.37(2)
C99 C102 1.51(2)
C100 H100 0.9500
C103 C104 1.39(2)
C103 C108 1.40(2)
C103 B2 1.63(2)
C104 C105 1.41(2)
C104 H104 0.9500
C105 C106 1.38(3)
C105 C109 1.48(3)
C106 C107 1.37(2)
C106 H106 0.9500
C107 C108 1.40(2)
C107 C110 1.45(3)
C108 H108 0.9500
C111 C116 1.38(2)
C111 C112 1.419(19)
C111 B2 1.68(2)
C112 C113 1.390(19)
C112 H112 0.9500
C113 C114 1.37(2)
C113 C117 1.48(2)
C114 C115 1.41(2)
C114 H114 0.9500
C115 C116 1.37(2)
C115 C118 1.48(2)
C116 H116 0.9500

loop_
_geom_torsion_atom_site_label_1
_geom_torsion_atom_site_label_2
_geom_torsion_atom_site_label_3
_geom_torsion_atom_site_label_4
_geom_torsion
C25 Ir1 P1 C27 -162.3(8)
C17 Ir1 P1 C27 158.0(8)
C1 Ir1 P1 C27 -8.9(8)
C5 Ir1 P1 C27 12.0(11)
C4 Ir1 P1 C27 -88.2(14)
C2 Ir1 P1 C27 -47.5(8)
C3 Ir1 P1 C27 -82.1(8)
C25 Ir1 P1 C11 70.3(6)
C17 Ir1 P1 C11 30.5(6)
C1 Ir1 P1 C11 -136.3(7)
C5 Ir1 P1 C11 -115.5(9)
C4 Ir1 P1 C11 144.3(13)
C2 Ir1 P1 C11 -174.9(6)
C3 Ir1 P1 C11 150.5(7)
C25 Ir1 P1 C19 -34.6(6)
C17 Ir1 P1 C19 -74.4(6)
C1 Ir1 P1 C19 118.8(6)
C5 Ir1 P1 C19 139.6(9)
C4 Ir1 P1 C19 39.4(13)
C2 Ir1 P1 C19 80.2(6)
C3 Ir1 P1 C19 45.6(7)
C25 Ir1 C1 C2 30.2(15)
C17 Ir1 C1 C2 142.9(16)
C5 Ir1 C1 C2 114.4(12)
C4 Ir1 C1 C2 78.6(9)
P1 Ir1 C1 C2 -82.1(8)
C3 Ir1 C1 C2 36.0(8)
C25 Ir1 C1 C5 -84.2(14)
C17 Ir1 C1 C5 29(2)
C4 Ir1 C1 C5 -35.8(9)
P1 Ir1 C1 C5 163.5(7)
C2 Ir1 C1 C5 -114.4(12)
C3 Ir1 C1 C5 -78.4(9)
C25 Ir1 C1 C6 153.0(13)
C17 Ir1 C1 C6 -94(2)
C5 Ir1 C1 C6 -122.8(17)
C4 Ir1 C1 C6 -158.5(15)
P1 Ir1 C1 C6 40.8(14)
C2 Ir1 C1 C6 122.8(17)
C3 Ir1 C1 C6 158.8(15)
C5 C1 C2 C3 3.0(15)
C6 C1 C2 C3 175.1(13)
Ir1 C1 C2 C3 -61.3(9)
C5 C1 C2 C7 -174.4(14)
C6 C1 C2 C7 -2(2)
Ir1 C1 C2 C7 121.3(14)
C5 C1 C2 Ir1 64.3(9)
C6 C1 C2 Ir1 -123.6(14)
C25 Ir1 C2 C3 -45.3(10)
C17 Ir1 C2 C3 -34.1(16)
C1 Ir1 C2 C3 119.2(12)
C5 Ir1 C2 C3 79.7(9)
C4 Ir1 C2 C3 38.3(8)
P1 Ir1 C2 C3 -128.9(8)
C25 Ir1 C2 C1 -164.5(8)
C17 Ir1 C2 C1 -153.3(12)
C5 Ir1 C2 C1 -39.5(8)
C4 Ir1 C2 C1 -80.9(9)
P1 Ir1 C2 C1 111.8(8)
C3 Ir1 C2 C1 -119.2(12)
C25 Ir1 C2 C7 74.1(15)
C17 Ir1 C2 C7 85.4(19)
C1 Ir1 C2 C7 -121.3(18)
C5 Ir1 C2 C7 -160.9(16)
C4 Ir1 C2 C7 157.7(16)
P1 Ir1 C2 C7 -9.5(15)
C3 Ir1 C2 C7 119.4(18)
C1 C2 C3 C4 -1.4(15)
C7 C2 C3 C4 176.1(13)
Ir1 C2 C3 C4 -60.5(9)
C1 C2 C3 C8 -176.8(13)
C7 C2 C3 C8 1(2)
Ir1 C2 C3 C8 124.0(14)
C1 C2 C3 Ir1 59.1(9)
C7 C2 C3 Ir1 -123.3(14)
C25 Ir1 C3 C2 140.6(9)
C17 Ir1 C3 C2 164.0(8)
C1 Ir1 C3 C2 -36.6(8)
C5 Ir1 C3 C2 -79.9(9)
C4 Ir1 C3 C2 -116.6(12)
P1 Ir1 C3 C2 66.4(9)
C25 Ir1 C3 C4 -102.7(9)
C17 Ir1 C3 C4 -79.4(9)
C1 Ir1 C3 C4 80.0(9)
C5 Ir1 C3 C4 36.7(8)
P1 Ir1 C3 C4 -177.0(7)
C2 Ir1 C3 C4 116.6(12)
C25 Ir1 C3 C8 18.4(13)
C17 Ir1 C3 C8 41.7(15)
C1 Ir1 C3 C8 -158.9(15)
C5 Ir1 C3 C8 157.9(15)
C4 Ir1 C3 C8 121.2(16)
P1 Ir1 C3 C8 -55.9(14)
C2 Ir1 C3 C8 -122.2(17)
C2 C3 C4 C5 -0.9(15)
C8 C3 C4 C5 174.5(13)
Ir1 C3 C4 C5 -62.7(10)
C2 C3 C4 C9 -174.7(13)
C8 C3 C4 C9 1(2)
Ir1 C3 C4 C9 123.4(13)
C2 C3 C4 Ir1 61.9(9)
C8 C3 C4 Ir1 -122.7(14)
C25 Ir1 C4 C5 -163.5(9)
C17 Ir1 C4 C5 -125.2(8)
C1 Ir1 C4 C5 37.4(8)
P1 Ir1 C4 C5 125.4(12)
C2 Ir1 C4 C5 79.9(9)
C3 Ir1 C4 C5 117.1(12)
C25 Ir1 C4 C3 79.4(9)
C17 Ir1 C4 C3 117.7(8)
C1 Ir1 C4 C3 -79.7(9)
C5 Ir1 C4 C3 -117.1(12)
P1 Ir1 C4 C3 8.2(18)
C2 Ir1 C4 C3 -37.3(8)
C25 Ir1 C4 C9 -42.0(14)
C17 Ir1 C4 C9 -3.8(15)
C1 Ir1 C4 C9 158.8(15)
C5 Ir1 C4 C9 121.4(17)
P1 Ir1 C4 C9 -113.2(14)
C2 Ir1 C4 C9 -158.7(16)
C3 Ir1 C4 C9 -121.4(17)
C3 C4 C5 C1 2.8(16)
C9 C4 C5 C1 176.5(13)
Ir1 C4 C5 C1 -61.2(9)
C3 C4 C5 C10 -174.4(13)
C9 C4 C5 C10 -1(2)
Ir1 C4 C5 C10 121.7(14)
C3 C4 C5 Ir1 64.0(9)
C9 C4 C5 Ir1 -122.3(14)
C2 C1 C5 C4 -3.6(15)
C6 C1 C5 C4 -175.5(14)
Ir1 C1 C5 C4 62.4(10)
C2 C1 C5 C10 173.5(13)
C6 C1 C5 C10 2(2)
Ir1 C1 C5 C10 -120.4(14)
C2 C1 C5 Ir1 -66.0(9)
C6 C1 C5 Ir1 122.1(15)
C25 Ir1 C5 C4 22.2(11)
C17 Ir1 C5 C4 71.8(10)
C1 Ir1 C5 C4 -118.8(13)
P1 Ir1 C5 C4 -150.2(7)
C2 Ir1 C5 C4 -80.0(9)
C3 Ir1 C5 C4 -38.1(8)
C25 Ir1 C5 C1 141.0(9)
C17 Ir1 C5 C1 -169.4(8)
C4 Ir1 C5 C1 118.8(13)
P1 Ir1 C5 C1 -31.4(14)
C2 Ir1 C5 C1 38.8(9)
C3 Ir1 C5 C1 80.7(9)
C25 Ir1 C5 C10 -99.5(14)
C17 Ir1 C5 C10 -49.8(15)
C1 Ir1 C5 C10 119.5(17)
C4 Ir1 C5 C10 -121.7(16)
P1 Ir1 C5 C10 88.1(14)
C2 Ir1 C5 C10 158.4(15)
C3 Ir1 C5 C10 -159.8(15)
C27 P1 C11 C16 28.3(16)
C19 P1 C11 C16 -95.1(15)
Ir1 P1 C11 C16 157.7(13)
C27 P1 C11 C12 -155.2(10)
C19 P1 C11 C12 81.4(11)
Ir1 P1 C11 C12 -25.8(10)
C16 C11 C12 C13 -3(2)
P1 C11 C12 C13 -179.9(11)
C16 C11 C12 C17 176.6(13)
P1 C11 C12 C17 -0.3(16)
C11 C12 C13 C14 0(2)
C17 C12 C13 C14 179.9(13)
C12 C13 C14 C15 3(2)
C13 C14 C15 C16 -3(2)
C12 C11 C16 C15 3(2)
P1 C11 C16 C15 179.7(11)
C12 C11 C16 C18 -176.4(14)
P1 C11 C16 C18 0(2)
C14 C15 C16 C11 -1(2)
C14 C15 C16 C18 179.2(14)
C13 C12 C17 C25 128.7(15)
C11 C12 C17 C25 -50.9(19)
C13 C12 C17 Ir1 -151.8(11)
C11 C12 C17 Ir1 28.7(16)
C1 Ir1 C17 C25 -135.9(16)
C5 Ir1 C17 C25 -114.8(9)
C4 Ir1 C17 C25 -78.4(9)
P1 Ir1 C17 C25 84.8(8)
C2 Ir1 C17 C25 -16.1(16)
C3 Ir1 C17 C25 -39.1(10)
C25 Ir1 C17 C12 -118.8(14)
C1 Ir1 C17 C12 105.2(18)
C5 Ir1 C17 C12 126.4(10)
C4 Ir1 C17 C12 162.8(9)
P1 Ir1 C17 C12 -34.0(9)
C2 Ir1 C17 C12 -134.9(12)
C3 Ir1 C17 C12 -158.0(9)
C27 P1 C19 C20 160.1(10)
C11 P1 C19 C20 -77.1(11)
Ir1 P1 C19 C20 31.1(10)
C27 P1 C19 C24 -25.2(17)
C11 P1 C19 C24 97.5(15)
Ir1 P1 C19 C24 -154.3(13)
C24 C19 C20 C21 3(2)
P1 C19 C20 C21 178.2(11)
C24 C19 C20 C25 -179.5(13)
P1 C19 C20 C25 -4.0(16)
C19 C20 C21 C22 -2(2)
C25 C20 C21 C22 179.9(13)
C20 C21 C22 C23 0(2)
C21 C22 C23 C24 2(2)
C22 C23 C24 C19 -1(2)
C22 C23 C24 C26 179.5(15)
C20 C19 C24 C23 -1(2)
P1 C19 C24 C23 -175.1(12)
C20 C19 C24 C26 178.2(14)
P1 C19 C24 C26 4(2)
C12 C17 C25 C20 0(2)
Ir1 C17 C25 C20 -103.4(13)
C12 C17 C25 Ir1 103.8(12)
C19 C20 C25 C17 54(2)
C21 C20 C25 C17 -127.8(15)
C19 C20 C25 Ir1 -27.8(16)
C21 C20 C25 Ir1 150.0(11)
C1 Ir1 C25 C17 152.4(10)
C5 Ir1 C25 C17 97.3(10)
C4 Ir1 C25 C17 110.3(9)
P1 Ir1 C25 C17 -86.5(8)
C2 Ir1 C25 C17 172.5(8)
C3 Ir1 C25 C17 147.3(9)
C17 Ir1 C25 C20 122.5(14)
C1 Ir1 C25 C20 -85.0(15)
C5 Ir1 C25 C20 -140.2(9)
C4 Ir1 C25 C20 -127.1(10)
P1 Ir1 C25 C20 36.0(9)
C2 Ir1 C25 C20 -65.0(11)
C3 Ir1 C25 C20 -90.2(10)
C52 Ir2 P2 C54 -162.0(8)
C44 Ir2 P2 C54 158.1(8)
C28 Ir2 P2 C54 -9.1(8)
C32 Ir2 P2 C54 13.1(11)
C31 Ir2 P2 C54 -90.7(15)
C29 Ir2 P2 C54 -48.4(8)
C30 Ir2 P2 C54 -82.4(8)
C52 Ir2 P2 C38 70.7(6)
C44 Ir2 P2 C38 30.8(6)
C28 Ir2 P2 C38 -136.4(7)
C32 Ir2 P2 C38 -114.2(9)
C31 Ir2 P2 C38 142.0(14)
C29 Ir2 P2 C38 -175.7(6)
C30 Ir2 P2 C38 150.3(7)
C52 Ir2 P2 C46 -33.2(6)
C44 Ir2 P2 C46 -73.1(6)
C28 Ir2 P2 C46 119.6(7)
C32 Ir2 P2 C46 141.8(9)
C31 Ir2 P2 C46 38.0(14)
C29 Ir2 P2 C46 80.3(6)
C30 Ir2 P2 C46 46.3(7)
C52 Ir2 C28 C32 -85.0(14)
C44 Ir2 C28 C32 26(2)
C31 Ir2 C28 C32 -36.4(9)
P2 Ir2 C28 C32 162.7(7)
C29 Ir2 C28 C32 -115.0(13)
C30 Ir2 C28 C32 -78.9(9)
C52 Ir2 C28 C29 30.0(16)
C44 Ir2 C28 C29 141.0(16)
C32 Ir2 C28 C29 115.0(13)
C31 Ir2 C28 C29 78.6(9)
P2 Ir2 C28 C29 -82.3(9)
C30 Ir2 C28 C29 36.1(8)
C52 Ir2 C28 C33 150.8(13)
C44 Ir2 C28 C33 -98(2)
C32 Ir2 C28 C33 -124.2(18)
C31 Ir2 C28 C33 -160.6(16)
P2 Ir2 C28 C33 38.5(15)
C29 Ir2 C28 C33 120.8(18)
C30 Ir2 C28 C33 156.9(16)
C32 C28 C29 C30 3.6(15)
C33 C28 C29 C30 173.6(13)
Ir2 C28 C29 C30 -61.8(9)
C32 C28 C29 C34 -174.1(13)
C33 C28 C29 C34 -4(2)
Ir2 C28 C29 C34 120.5(14)
C32 C28 C29 Ir2 65.4(9)
C33 C28 C29 Ir2 -124.7(14)
C52 Ir2 C29 C30 -46.4(10)
C44 Ir2 C29 C30 -35.0(16)
C28 Ir2 C29 C30 118.1(12)
C32 Ir2 C29 C30 79.0(9)
C31 Ir2 C29 C30 37.3(8)
P2 Ir2 C29 C30 -129.8(8)
C52 Ir2 C29 C28 -164.5(9)
C44 Ir2 C29 C28 -153.1(11)
C32 Ir2 C29 C28 -39.1(9)
C31 Ir2 C29 C28 -80.9(9)
P2 Ir2 C29 C28 112.1(8)
C30 Ir2 C29 C28 -118.1(12)
C52 Ir2 C29 C34 77.1(15)
C44 Ir2 C29 C34 88.5(19)
C28 Ir2 C29 C34 -118.3(18)
C32 Ir2 C29 C34 -157.4(16)
C31 Ir2 C29 C34 160.8(16)
P2 Ir2 C29 C34 -6.3(15)
C30 Ir2 C29 C34 123.5(18)
C28 C29 C30 C31 -1.6(15)
C34 C29 C30 C31 176.1(13)
Ir2 C29 C30 C31 -60.1(9)
C28 C29 C30 C35 -177.8(13)
C34 C29 C30 C35 0(2)
Ir2 C29 C30 C35 123.7(14)
C28 C29 C30 Ir2 58.5(9)
C34 C29 C30 Ir2 -123.8(14)
C52 Ir2 C30 C29 139.3(9)
C44 Ir2 C30 C29 163.0(8)
C28 Ir2 C30 C29 -37.8(9)
C32 Ir2 C30 C29 -81.2(9)
C31 Ir2 C30 C29 -118.5(12)
P2 Ir2 C30 C29 65.5(9)
C52 Ir2 C30 C31 -102.2(9)
C44 Ir2 C30 C31 -78.5(9)
C28 Ir2 C30 C31 80.7(9)
C32 Ir2 C30 C31 37.3(8)
P2 Ir2 C30 C31 -176.0(7)
C29 Ir2 C30 C31 118.5(12)
C52 Ir2 C30 C35 18.3(14)
C44 Ir2 C30 C35 42.0(16)
C28 Ir2 C30 C35 -158.8(16)
C32 Ir2 C30 C35 157.8(16)
C31 Ir2 C30 C35 120.5(18)
P2 Ir2 C30 C35 -55.5(15)
C29 Ir2 C30 C35 -121.0(18)
C29 C30 C31 C32 -1.1(15)
C35 C30 C31 C32 175.1(13)
Ir2 C30 C31 C32 -62.2(9)
C29 C30 C31 C36 -176.1(13)
C35 C30 C31 C36 0(2)
Ir2 C30 C31 C36 122.8(13)
C29 C30 C31 Ir2 61.1(9)
C35 C30 C31 Ir2 -122.7(14)
C52 Ir2 C31 C32 -163.6(9)
C44 Ir2 C31 C32 -125.2(9)
C28 Ir2 C31 C32 37.7(9)
P2 Ir2 C31 C32 127.9(12)
C29 Ir2 C31 C32 80.8(9)
C30 Ir2 C31 C32 116.8(12)
C52 Ir2 C31 C30 79.7(9)
C44 Ir2 C31 C30 118.0(8)
C28 Ir2 C31 C30 -79.0(9)
C32 Ir2 C31 C30 -116.8(12)
P2 Ir2 C31 C30 11.1(18)
C29 Ir2 C31 C30 -36.0(8)
C52 Ir2 C31 C36 -41.3(14)
C44 Ir2 C31 C36 -3.0(15)
C28 Ir2 C31 C36 160.0(16)
C32 Ir2 C31 C36 122.3(17)
P2 Ir2 C31 C36 -109.8(15)
C29 Ir2 C31 C36 -157.0(16)
C30 Ir2 C31 C36 -121.0(17)
C30 C31 C32 C28 3.3(15)
C36 C31 C32 C28 178.2(13)
Ir2 C31 C32 C28 -60.4(9)
C30 C31 C32 C37 -175.1(13)
C36 C31 C32 C37 0(2)
Ir2 C31 C32 C37 121.2(14)
C30 C31 C32 Ir2 63.7(9)
C36 C31 C32 Ir2 -121.5(14)
C29 C28 C32 C31 -4.3(15)
C33 C28 C32 C31 -173.8(14)
Ir2 C28 C32 C31 62.4(9)
C29 C28 C32 C37 174.1(13)
C33 C28 C32 C37 5(2)
Ir2 C28 C32 C37 -119.1(14)
C29 C28 C32 Ir2 -66.8(9)
C33 C28 C32 Ir2 123.8(15)
C52 Ir2 C32 C31 22.0(11)
C44 Ir2 C32 C31 71.5(10)
C28 Ir2 C32 C31 -118.2(13)
P2 Ir2 C32 C31 -151.5(7)
C29 Ir2 C32 C31 -79.2(9)
C30 Ir2 C32 C31 -38.1(8)
C52 Ir2 C32 C28 140.2(9)
C44 Ir2 C32 C28 -170.3(8)
C31 Ir2 C32 C28 118.2(13)
P2 Ir2 C32 C28 -33.3(14)
C29 Ir2 C32 C28 38.9(9)
C30 Ir2 C32 C28 80.1(9)
C52 Ir2 C32 C37 -99.9(14)
C44 Ir2 C32 C37 -50.4(16)
C28 Ir2 C32 C37 119.9(17)
C31 Ir2 C32 C37 -121.9(17)
P2 Ir2 C32 C37 86.6(15)
C29 Ir2 C32 C37 158.9(16)
C30 Ir2 C32 C37 -160.0(15)
C54 P2 C38 C39 -156.0(11)
C46 P2 C38 C39 80.4(11)
Ir2 P2 C38 C39 -27.0(11)
C54 P2 C38 C43 28.3(16)
C46 P2 C38 C43 -95.3(14)
Ir2 P2 C38 C43 157.2(13)
C43 C38 C39 C40 -3(2)
P2 C38 C39 C40 -179.0(11)
C43 C38 C39 C44 177.2(13)
P2 C38 C39 C44 1.1(17)
C38 C39 C40 C41 -1(2)
C44 C39 C40 C41 178.9(13)
C39 C40 C41 C42 3(2)
C40 C41 C42 C43 -1(2)
C41 C42 C43 C38 -3(2)
C41 C42 C43 C45 179.3(15)
C39 C38 C43 C42 5(2)
P2 C38 C43 C42 179.9(11)
C39 C38 C43 C45 -177.4(15)
P2 C38 C43 C45 -2(2)
C38 C39 C44 C52 -52(2)
C40 C39 C44 C52 128.5(14)
C38 C39 C44 Ir2 27.9(17)
C40 C39 C44 Ir2 -152.0(10)
C28 Ir2 C44 C52 -134.4(17)
C32 Ir2 C44 C52 -115.1(9)
C31 Ir2 C44 C52 -78.5(9)
P2 Ir2 C44 C52 84.8(8)
C29 Ir2 C44 C52 -16.4(16)
C30 Ir2 C44 C52 -39.7(10)
C52 Ir2 C44 C39 -118.7(14)
C28 Ir2 C44 C39 106.9(18)
C32 Ir2 C44 C39 126.2(10)
C31 Ir2 C44 C39 162.8(9)
P2 Ir2 C44 C39 -33.9(9)
C29 Ir2 C44 C39 -135.1(12)
C30 Ir2 C44 C39 -158.4(9)
C54 P2 C46 C47 159.5(10)
C38 P2 C46 C47 -77.3(11)
Ir2 P2 C46 C47 29.5(11)
C54 P2 C46 C51 -24.0(18)
C38 P2 C46 C51 99.3(16)
Ir2 P2 C46 C51 -154.0(14)
C51 C46 C47 C48 3(2)
P2 C46 C47 C48 -179.6(12)
C51 C46 C47 C52 -179.9(14)
P2 C46 C47 C52 -2.9(17)
C46 C47 C48 C49 -5(2)
C52 C47 C48 C49 178.3(13)
C47 C48 C49 C50 4(2)
C48 C49 C50 C51 -2(3)
C47 C46 C51 C50 -1(2)
P2 C46 C51 C50 -177.2(12)
C47 C46 C51 C53 179.1(16)
P2 C46 C51 C53 3(3)
C49 C50 C51 C46 0(2)
C49 C50 C51 C53 -179.7(16)
C39 C44 C52 C47 0(2)
Ir2 C44 C52 C47 -103.6(13)
C39 C44 C52 Ir2 103.3(12)
C46 C47 C52 C44 54(2)
C48 C47 C52 C44 -129.2(15)
C46 C47 C52 Ir2 -27.6(17)
C48 C47 C52 Ir2 149.2(11)
C28 Ir2 C52 C44 152.1(11)
C32 Ir2 C52 C44 96.8(10)
C31 Ir2 C52 C44 109.8(9)
P2 Ir2 C52 C44 -86.5(8)
C29 Ir2 C52 C44 172.1(8)
C30 Ir2 C52 C44 146.7(9)
C44 Ir2 C52 C47 121.4(14)
C28 Ir2 C52 C47 -86.5(15)
C32 Ir2 C52 C47 -141.9(10)
C31 Ir2 C52 C47 -128.8(10)
P2 Ir2 C52 C47 34.9(9)
C29 Ir2 C52 C47 -66.5(11)
C30 Ir2 C52 C47 -91.9(10)
C60 C55 C56 C57 0.0
B1 C55 C56 C57 176.6(9)
C55 C56 C57 C58 0.0
C55 C56 C57 C61 175.3(9)
C56 C57 C58 C59 0.0
C61 C57 C58 C59 -174.9(10)
C57 C58 C59 C60 0.0
C57 C58 C59 C62 179.7(11)
C58 C59 C60 C55 0.0
C62 C59 C60 C55 -179.7(12)
C56 C55 C60 C59 0.0
B1 C55 C60 C59 -176.8(9)
C56 C57 C61 F3 43.8(13)
C58 C57 C61 F3 -141.1(9)
C56 C57 C61 F2 -74.5(13)
C58 C57 C61 F2 100.6(12)
C56 C57 C61 F1 165.7(9)
C58 C57 C61 F1 -19.2(15)
C58 C59 C62 F5 -113.3(13)
C60 C59 C62 F5 66.4(18)
C58 C59 C62 F4 12(2)
C60 C59 C62 F4 -168.3(12)
C58 C59 C62 F6 135.5(12)
C60 C59 C62 F6 -44.8(19)
C68 C63 C64 C65 -1(2)
B1 C63 C64 C65 172.2(14)
C63 C64 C65 C66 3(2)
C63 C64 C65 C69 -179.6(15)
C64 C65 C66 C67 -2(3)
C69 C65 C66 C67 -180.0(16)
C65 C66 C67 C68 1(2)
C65 C66 C67 C70 179.6(17)
C64 C63 C68 C67 -1(2)
B1 C63 C68 C67 -174.3(14)
C66 C67 C68 C63 1(2)
C70 C67 C68 C63 -178.0(15)
C64 C65 C69 F9 -77(2)
C66 C65 C69 F9 100(2)
C64 C65 C69 F7 160.3(16)
C66 C65 C69 F7 -22(3)
C64 C65 C69 F8 44(2)
C66 C65 C69 F8 -138.9(18)
C66 C67 C70 F10 -5(3)
C68 C67 C70 F10 173.8(17)
C66 C67 C70 F11 -125.9(19)
C68 C67 C70 F11 53(2)
C66 C67 C70 F12 122(2)
C68 C67 C70 F12 -59(2)
C76 C71 C72 C73 -4(2)
B1 C71 C72 C73 -174.0(14)
C71 C72 C73 C74 2(2)
C71 C72 C73 C77 -177.8(15)
C72 C73 C74 C75 0(2)
C77 C73 C74 C75 179.9(15)
C73 C74 C75 C76 -1(2)
C73 C74 C75 C78 177.0(14)
C72 C71 C76 C75 3(2)
B1 C71 C76 C75 173.5(13)
C74 C75 C76 C71 -1(2)
C78 C75 C76 C71 -178.5(13)
C72 C73 C77 F15 -133.4(17)
C74 C73 C77 F15 47(2)
C72 C73 C77 F14 -8(2)
C74 C73 C77 F14 171.7(15)
C72 C73 C77 F13 107.6(18)
C74 C73 C77 F13 -73(2)
C74 C75 C78 F16 12(2)
C76 C75 C78 F16 -170.8(13)
C74 C75 C78 F17 -109.1(16)
C76 C75 C78 F17 68.4(18)
C74 C75 C78 F18 134.7(14)
C76 C75 C78 F18 -47.7(19)
C84 C79 C80 C81 -1(2)
B1 C79 C80 C81 -174.9(14)
C79 C80 C81 C82 1(2)
C79 C80 C81 C85 -177.4(15)
C80 C81 C82 C83 1(2)
C85 C81 C82 C83 179.2(16)
C81 C82 C83 C84 -2(3)
C81 C82 C83 C86 178.4(17)
C80 C79 C84 C83 0(2)
B1 C79 C84 C83 173.4(14)
C82 C83 C84 C79 2(2)
C86 C83 C84 C79 -178.6(16)
C82 C81 C85 F19 -78(2)
C80 C81 C85 F19 100(2)
C82 C81 C85 F21 43(2)
C80 C81 C85 F21 -138.6(17)
C82 C81 C85 F20 160.7(16)
C80 C81 C85 F20 -21(2)
C84 C83 C86 F24 -96(2)
C82 C83 C86 F24 84(2)
C84 C83 C86 F22 147.7(18)
C82 C83 C86 F22 -33(3)
C84 C83 C86 F23 28(3)
C82 C83 C86 F23 -152.3(17)
C56 C55 B1 C79 -88.2(11)
C60 C55 B1 C79 88.5(11)
C56 C55 B1 C63 147.2(8)
C60 C55 B1 C63 -36.2(13)
C56 C55 B1 C71 31.7(14)
C60 C55 B1 C71 -151.6(9)
C84 C79 B1 C55 -79.9(15)
C80 C79 B1 C55 93.4(15)
C84 C79 B1 C63 43.7(19)
C80 C79 B1 C63 -143.0(14)
C84 C79 B1 C71 159.1(13)
C80 C79 B1 C71 -27.6(19)
C68 C63 B1 C55 -35.9(17)
C64 C63 B1 C55 150.8(12)
C68 C63 B1 C79 -154.4(13)
C64 C63 B1 C79 32.3(19)
C68 C63 B1 C71 85.5(15)
C64 C63 B1 C71 -87.8(15)
C76 C71 B1 C55 35.4(17)
C72 C71 B1 C55 -154.6(12)
C76 C71 B1 C79 151.0(13)
C72 C71 B1 C79 -39.0(18)
C76 C71 B1 C63 -86.2(15)
C72 C71 B1 C63 83.8(16)
C92 C87 C88 C89 -1(2)
B2 C87 C88 C89 172.3(14)
C87 C88 C89 C90 2(2)
C87 C88 C89 C93 -178.4(16)
C88 C89 C90 C91 -2(2)
C93 C89 C90 C91 178.6(16)
C89 C90 C91 C92 1(2)
C89 C90 C91 C94 177.5(15)
C90 C91 C92 C87 1(2)
C94 C91 C92 C87 -176.2(14)
C88 C87 C92 C91 0(2)
B2 C87 C92 C91 -173.9(14)
C88 C89 C93 F25 160.7(17)
C90 C89 C93 F25 -20(3)
C88 C89 C93 F27 -71(2)
C90 C89 C93 F27 108(2)
C88 C89 C93 F26 43(2)
C90 C89 C93 F26 -137.6(17)
C90 C91 C94 F28 13(2)
C92 C91 C94 F28 -170.2(15)
C90 C91 C94 F29 -110.6(19)
C92 C91 C94 F29 66(2)
C90 C91 C94 F30 132.5(17)
C92 C91 C94 F30 -51(2)
C100 C95 C96 C97 1(2)
B2 C95 C96 C97 -178.4(13)
C95 C96 C97 C98 -1(2)
C95 C96 C97 C101 -179.1(17)
C101 C97 C98 C99 179.4(16)
C96 C97 C98 C99 1(2)
C97 C98 C99 C100 -1(2)
C97 C98 C99 C102 -176.8(14)
C98 C99 C100 C95 1(2)
C102 C99 C100 C95 176.5(13)
C96 C95 C100 C99 -1(2)
B2 C95 C100 C99 178.3(12)
C98 C97 C101 F32 -121(2)
C96 C97 C101 F32 57(3)
C98 C97 C101 F31 11(3)
C96 C97 C101 F31 -171.0(17)
C98 C97 C101 F33 134.9(19)
C96 C97 C101 F33 -47(3)
C100 C99 C102 F34 162.6(13)
C98 C99 C102 F34 -22(2)
C100 C99 C102 F35 40.9(19)
C98 C99 C102 F35 -143.7(14)
C100 C99 C102 F36 -76.3(18)
C98 C99 C102 F36 99.2(16)
C108 C103 C104 C105 -1(2)
B2 C103 C104 C105 174.7(15)
C103 C104 C105 C106 2(3)
C103 C104 C105 C109 -174.9(17)
C104 C105 C106 C107 -2(3)
C109 C105 C106 C107 175.1(18)
C105 C106 C107 C108 0(3)
C105 C106 C107 C110 177.8(17)
C106 C107 C108 C103 2(2)
C110 C107 C108 C103 -176.2(15)
C104 C103 C108 C107 -1(2)
B2 C103 C108 C107 -176.2(14)
C106 C105 C109 F38 -150(2)
C104 C105 C109 F38 27(3)
C106 C105 C109 F37 -16(3)
C104 C105 C109 F37 161.2(18)
C106 C105 C109 F39 101(2)
C104 C105 C109 F39 -82(2)
C106 C107 C110 F40 -64(2)
C108 C107 C110 F40 113.9(19)
C106 C107 C110 F41 171.9(16)
C108 C107 C110 F41 -10(3)
C106 C107 C110 F42 55(2)
C108 C107 C110 F42 -127.0(17)
C116 C111 C112 C113 2.8(19)
B2 C111 C112 C113 175.3(12)
C111 C112 C113 C114 -1(2)
C111 C112 C113 C117 -178.4(12)
C112 C113 C114 C115 -1(2)
C117 C113 C114 C115 176.0(14)
C113 C114 C115 C116 2(2)
C113 C114 C115 C118 178.7(15)
C114 C115 C116 C111 0(2)
C118 C115 C116 C111 -177.0(15)
C112 C111 C116 C115 -2(2)
B2 C111 C116 C115 -174.4(14)
C114 C113 C117 F43 11(2)
C112 C113 C117 F43 -172.0(13)
C114 C113 C117 F44 -110.0(16)
C112 C113 C117 F44 67.2(17)
C114 C113 C117 F45 134.1(14)
C112 C113 C117 F45 -48.8(18)
C116 C115 C118 F48 -130.0(18)
C114 C115 C118 F48 53(2)
C116 C115 C118 F47 -5(3)
C114 C115 C118 F47 178.1(15)
C116 C115 C118 F46 114.2(18)
C114 C115 C118 F46 -63(2)
C104 C103 B2 C87 44.1(19)
C108 C103 B2 C87 -141.1(14)
C104 C103 B2 C95 -75.3(16)
C108 C103 B2 C95 99.5(16)
C104 C103 B2 C111 161.1(13)
C108 C103 B2 C111 -24(2)
C88 C87 B2 C103 34(2)
C92 C87 B2 C103 -152.6(13)
C88 C87 B2 C95 149.9(13)
C92 C87 B2 C95 -37.2(18)
C88 C87 B2 C111 -88.3(15)
C92 C87 B2 C111 84.5(16)
C96 C95 B2 C103 85.5(16)
C100 C95 B2 C103 -93.6(15)
C96 C95 B2 C87 -37.0(18)
C100 C95 B2 C87 143.9(12)
C96 C95 B2 C111 -151.6(13)
C100 C95 B2 C111 29.2(18)
C116 C111 B2 C103 -34.7(19)
C112 C111 B2 C103 153.4(12)
C116 C111 B2 C87 89.2(16)
C112 C111 B2 C87 -82.7(15)
C116 C111 B2 C95 -151.9(13)
C112 C111 B2 C95 36.2(18)
